data_7154869
loop_
_publ_author_name
'Aitken, R. Alan'
'Karodia, Nazira'
'McCarron, Hollie B.'
'Rouxel, C\'ecile'
'Sahabo, Nina'
'Slawin, Alexandra M. Z.'

_publ_section_title
;
 Synthesis, structure and pyrolysis of stabilised phosphonium ylides
 containing saturated oxygen heterocycles.
;
_journal_issue 5
_journal_name_full 'Organic &amp; biomolecular chemistry'
_journal_page_first 1794
_journal_page_last 1804
_journal_paper_doi 10.1039/c5ob02467f
_journal_volume 14
_journal_year 2016
_chemical_absolute_configuration ad
_chemical_formula_moiety 'C28 H29 O5 P'
_chemical_formula_sum 'C28 H29 O5 P'
_chemical_formula_weight 476.51
_space_group_IT_number 1
_symmetry_cell_setting triclinic
_symmetry_Int_Tables_number 1
_symmetry_space_group_name_Hall 'P 1'
_symmetry_space_group_name_H-M 'P 1'
_atom_sites_solution_hydrogens geom
_atom_sites_solution_primary direct
_atom_sites_solution_secondary difmap
_audit_creation_date 2014-08-18
_audit_creation_method 'by CrystalStructure 4.1'
_audit_update_record
;
2015-11-05 deposited with the CCDC.
2016-01-05 downloaded from the CCDC.
;
_cell_angle_alpha 98.497(2)
_cell_angle_beta 106.816(11)
_cell_angle_gamma 110.513(8)
_cell_formula_units_Z 2
_cell_length_a 9.345(4)
_cell_length_b 10.512(3)
_cell_length_c 14.341(4)
_cell_measurement_reflns_used 1700
_cell_measurement_temperature 125
_cell_measurement_theta_max 74.90
_cell_measurement_theta_min 24.60
_cell_volume 1213.3(7)
_computing_cell_refinement 'CrystalClear-SM Expert 2.1 b32'
_computing_data_collection 'CrystalClear-SM Expert 2.1 b32 (Rigaku, 2014)'
_computing_data_reduction 'CrystalClear-SM Expert 2.1 b32'
_computing_molecular_graphics 'CrystalStructure 4.1'
_computing_publication_material 'CrystalStructure 4.1 (Rigaku, 2014)'
_computing_structure_refinement 'SHELXL-2013 (Sheldrick, 2013)'
_computing_structure_solution 'SIR2011 (Burla, et al., 2012)'
_diffrn_ambient_temperature 125
_diffrn_detector_area_resol_mean 5.814
_diffrn_measured_fraction_theta_full 0.980
_diffrn_measured_fraction_theta_max 0.974
_diffrn_measurement_device_type 'Rigaku XtaLAB P200'
_diffrn_measurement_method \w
_diffrn_radiation_type 'Cu K\a'
_diffrn_radiation_wavelength 1.54187
_diffrn_reflns_av_R_equivalents 0.0836
_diffrn_reflns_laue_measured_fraction_full 0.980
_diffrn_reflns_laue_measured_fraction_max 0.974
_diffrn_reflns_limit_h_max 11
_diffrn_reflns_limit_h_min -10
_diffrn_reflns_limit_k_max 12
_diffrn_reflns_limit_k_min -12
_diffrn_reflns_limit_l_max 17
_diffrn_reflns_limit_l_min -17
_diffrn_reflns_number 13591
_diffrn_reflns_point_group_measured_fraction_full 0.700
_diffrn_reflns_point_group_measured_fraction_max 0.695
_diffrn_reflns_theta_full 67.000
_diffrn_reflns_theta_max 68.784
_diffrn_reflns_theta_min 3.352
_diffrn_standards_number 0
_exptl_absorpt_coefficient_mu 1.310
_exptl_absorpt_correction_T_max 0.822
_exptl_absorpt_correction_T_min 0.559
_exptl_absorpt_correction_type multi-scan
_exptl_absorpt_process_details 'REQAB (Rigaku, 1998)'
_exptl_crystal_colour colorless
_exptl_crystal_density_diffrn 1.304
_exptl_crystal_density_method 'not measured'
_exptl_crystal_description prism
_exptl_crystal_F_000 504.00
_exptl_crystal_size_max 0.150
_exptl_crystal_size_mid 0.150
_exptl_crystal_size_min 0.150
_refine_diff_density_max 0.69
_refine_diff_density_min -0.34
_refine_ls_abs_structure_details
;
 Classical Flack method preferred over Parsons because s.u. lower.Parsons value.
 Parsons value  -0.00(3) determined using 1452 quotients [(I+)-(I-)]/[(I+)+(I-)]
 (Parsons and Flack (2004), Acta Cryst. A60, s61).
                   
;
_refine_ls_abs_structure_Flack -0.01(2)
_refine_ls_extinction_method none
_refine_ls_goodness_of_fit_ref 1.027
_refine_ls_hydrogen_treatment constr
_refine_ls_number_parameters 619
_refine_ls_number_reflns 6259
_refine_ls_number_restraints 3
_refine_ls_R_factor_all 0.0589
_refine_ls_R_factor_gt 0.0570
_refine_ls_shift/su_max 0.000
_refine_ls_structure_factor_coef Fsqd
_refine_ls_weighting_details 'w = 1/[\s^2^(Fo^2^)+(0.0793P)^2^+0.0000P] where P=(Fo^2^+2Fc^2^)/3'
_refine_ls_weighting_scheme calc
_refine_ls_wR_factor_gt 0.1352
_refine_ls_wR_factor_ref 0.1371
_reflns_number_gt 5802
_reflns_number_total 6259
_reflns_threshold_expression F^2^>2.0\s(F^2^)
_cod_data_source_file c5ob02467f2.cif
_cod_data_source_block 17
_cod_depositor_comments 'Adding full bibliography for 7154867--7154869.cif.'
_cod_database_code 7154869
_shelxl_res_file
;
TITL HMAA3
CELL  1.54187 9.34500 10.51200 14.34100 98.49700 106.81600 110.51300
ZERR  2 0.00400 0.00300 0.00400 0.00200 0.01100 0.00800
LATT -1
SFAC C H O P
UNIT 56 58 10 2
L.S. 20
FMAP 2
PLAN -5
WPDB -2
HTAB
BOND $H
CONF
LIST 4
TEMP -148.0
ACTA 134
SIZE 0.150 0.150 0.150
WGHT    0.079300
FVAR       1.67096
P1    4    0.604671    0.300204    0.530535    11.00000    0.03249    0.03118 =
         0.02473    0.01106    0.01116    0.01467
P41   4    0.731351    0.722061    0.102813    11.00000    0.03329    0.02962 =
         0.02600    0.01261    0.01194    0.01511
O20   3    1.023457    0.273062    0.568990    11.00000    0.03730    0.03971 =
         0.04944    0.01011    0.01525    0.02018
O21   3    0.798821    0.140565    0.595067    11.00000    0.04312    0.03820 =
         0.04197    0.01736    0.01379    0.01956
O24   3    0.849680    0.591723    0.593185    11.00000    0.03721    0.03756 =
         0.04253    0.01008    0.01069    0.01841
O26   3    1.162453    0.699777    0.726931    11.00000    0.04623    0.03458 =
         0.03182    0.01078    0.01803    0.01372
O28   3    1.328132    0.724102    0.638324    11.00000    0.04429    0.05286 =
         0.05325    0.01482    0.02416    0.01499
O60   3    0.299875    0.740167    0.059930    11.00000    0.03880    0.04219 =
         0.05165    0.00930    0.01625    0.01905
O61   3    0.545464    0.900275    0.076760    11.00000    0.03821    0.03352 =
         0.05386    0.01684    0.01334    0.01803
O64   3    0.490159    0.437564    0.045255    11.00000    0.04031    0.03740 =
         0.03100    0.01336    0.01267    0.01757
O66   3    0.179782    0.318788    0.035742    11.00000    0.04535    0.04437 =
         0.03826    0.02065    0.01208    0.00989
O68   3    0.114357    0.317134   -0.130879    11.00000    0.05736    0.04093 =
         0.03265    0.01464    0.01443    0.01732
C1    1    0.522344    0.398026    0.451746    11.00000    0.03175    0.03385 =
         0.02898    0.01462    0.01280    0.01224
C2    1    0.487195    0.506879    0.490629    11.00000    0.03908    0.03773 =
         0.03012    0.01357    0.01189    0.01668
AFIX  43
H2    2    0.506639    0.533951    0.560895    11.00000   -1.20000
AFIX   0
C3    1    0.423104    0.576644    0.426193    11.00000    0.04019    0.03610 =
         0.04643    0.01688    0.01513    0.01942
AFIX  43
H3    2    0.396373    0.649929    0.452581    11.00000   -1.20000
AFIX   0
C4    1    0.397932    0.540519    0.324310    11.00000    0.04322    0.04337 =
         0.04043    0.02419    0.01051    0.01784
AFIX  43
H4    2    0.354829    0.589111    0.280979    11.00000   -1.20000
AFIX   0
C5    1    0.435818    0.433296    0.285806    11.00000    0.04021    0.04624 =
         0.03156    0.02058    0.01310    0.01305
AFIX  43
H5    2    0.419852    0.408759    0.215953    11.00000   -1.20000
AFIX   0
C6    1    0.496944    0.361614    0.348764    11.00000    0.03723    0.04032 =
         0.03298    0.01345    0.01286    0.01808
AFIX  43
H6    2    0.521746    0.287309    0.321837    11.00000   -1.20000
AFIX   0
C7    1    0.495051    0.119747    0.449352    11.00000    0.03884    0.03111 =
         0.03355    0.01313    0.00846    0.01549
C8    1    0.341640    0.036198    0.445117    11.00000    0.04678    0.03501 =
         0.04910    0.01669    0.01893    0.01867
AFIX  43
H8    2    0.297294    0.069225    0.490331    11.00000   -1.20000
AFIX   0
C9    1    0.250712   -0.096001    0.375457    11.00000    0.04084    0.03554 =
         0.06811    0.01504    0.01152    0.00911
AFIX  43
H9    2    0.145931   -0.154427    0.374311    11.00000   -1.20000
AFIX   0
C10   1    0.312930   -0.142310    0.307891    11.00000    0.05826    0.03752 =
         0.04961    0.00030    0.00114    0.02425
AFIX  43
H10   2    0.248984   -0.231242    0.258338    11.00000   -1.20000
AFIX   0
C11   1    0.465914   -0.061010    0.311862    11.00000    0.06307    0.04472 =
         0.04025    0.00358    0.00970    0.02750
AFIX  43
H11   2    0.509670   -0.094989    0.266651    11.00000   -1.20000
AFIX   0
C12   1    0.557576    0.070655    0.381416    11.00000    0.04850    0.04282 =
         0.03261    0.00754    0.01397    0.02206
AFIX  43
H12   2    0.663164    0.127757    0.382986    11.00000   -1.20000
AFIX   0
C13   1    0.547856    0.312048    0.640436    11.00000    0.03778    0.03117 =
         0.02471    0.01134    0.00953    0.01436
C14   1    0.665147    0.330535    0.733627    11.00000    0.04230    0.03758 =
         0.03077    0.01473    0.01319    0.01970
AFIX  43
H14   2    0.770976    0.337369    0.737655    11.00000   -1.20000
AFIX   0
C15   1    0.627288    0.338863    0.819761    11.00000    0.05427    0.04236 =
         0.02353    0.01511    0.01002    0.02380
AFIX  43
H15   2    0.707645    0.351381    0.882863    11.00000   -1.20000
AFIX   0
C16   1    0.474239    0.329267    0.815625    11.00000    0.05272    0.03677 =
         0.03281    0.01400    0.02197    0.02105
AFIX  43
H16   2    0.450031    0.336063    0.875626    11.00000   -1.20000
AFIX   0
C17   1    0.355277    0.309544    0.722924    11.00000    0.04101    0.04008 =
         0.03505    0.01449    0.01813    0.01665
AFIX  43
H17   2    0.249094    0.301155    0.719290    11.00000   -1.20000
AFIX   0
C18   1    0.393154    0.302239    0.635807    11.00000    0.03569    0.03631 =
         0.02829    0.01194    0.01115    0.01537
AFIX  43
H18   2    0.313064    0.290495    0.572818    11.00000   -1.20000
AFIX   0
C19   1    0.817452    0.356682    0.565381    11.00000    0.03678    0.03929 =
         0.02680    0.01340    0.01179    0.01614
C20   1    0.892501    0.257835    0.575033    11.00000    0.03427    0.03514 =
         0.02843    0.00943    0.00898    0.01506
C22   1    0.852816    0.028289    0.594153    11.00000    0.06531    0.04408 =
         0.06533    0.02256    0.01915    0.03394
AFIX  23
H22A  2    0.961358    0.060451    0.648907    11.00000   -1.20000
H22B  2    0.863340   -0.000689    0.528449    11.00000   -1.20000
AFIX   0
C23   1    0.729990   -0.091615    0.609604    11.00000    0.07926    0.04574 =
         0.09028    0.02803    0.02303    0.02498
AFIX 137
H23A  2    0.621418   -0.117842    0.558166    11.00000   -1.20000
H23B  2    0.727385   -0.064358    0.677257    11.00000   -1.20000
H23C  2    0.759475   -0.172393    0.603666    11.00000   -1.20000
AFIX   0
C24   1    0.912183    0.506762    0.600707    11.00000    0.03677    0.03860 =
         0.02537    0.01020    0.01437    0.01899
C25   1    1.100832    0.564642    0.658332    11.00000    0.03727    0.03493 =
         0.02895    0.00912    0.01370    0.01566
AFIX  13
H25   2    1.125908    0.497618    0.696118    11.00000   -1.20000
AFIX   0
C27   1    1.267709    0.802381    0.693190    11.00000    0.04543    0.03838 =
         0.04977    0.01742    0.02533    0.01942
C29   1    1.197055    0.588571    0.587159    11.00000    0.04378    0.05350 =
         0.04453    0.01010    0.02301    0.01958
AFIX  23
H29A  2    1.239152    0.515224    0.577719    11.00000   -1.20000
H29B  2    1.127367    0.587706    0.520092    11.00000   -1.20000
AFIX   0
C30   1    1.172456    0.868710    0.628438    11.00000    0.07673    0.05804 =
         0.06920    0.03840    0.02559    0.03135
AFIX 137
H30A  2    1.086397    0.795841    0.567542    11.00000   -1.20000
H30B  2    1.247196    0.941645    0.608619    11.00000   -1.20000
H30C  2    1.122072    0.911610    0.667210    11.00000   -1.20000
AFIX   0
C31   1    1.410247    0.911135    0.784775    11.00000    0.04652    0.04136 =
         0.07233    0.01115    0.01632    0.01329
AFIX 137
H31A  2    1.488560    0.976756    0.762480    11.00000   -1.20000
H31B  2    1.465055    0.863481    0.826367    11.00000   -1.20000
H31C  2    1.369573    0.963705    0.824879    11.00000   -1.20000
AFIX   0
C41   1    0.811359    0.616800    0.175338    11.00000    0.03064    0.02933 =
         0.02918    0.01218    0.00763    0.00972
C42   1    0.887010    0.538295    0.141591    11.00000    0.04206    0.03858 =
         0.04030    0.01846    0.01855    0.02034
AFIX  43
H42   2    0.894553    0.534621    0.076671    11.00000   -1.20000
AFIX   0
C43   1    0.952857    0.463923    0.201727    11.00000    0.04053    0.03801 =
         0.05094    0.01883    0.01389    0.02043
AFIX  43
H43   2    1.005696    0.410650    0.178474    11.00000   -1.20000
AFIX   0
C44   1    0.939212    0.469711    0.296658    11.00000    0.04208    0.04229 =
         0.04281    0.02339    0.00670    0.01573
AFIX  43
H44   2    0.984483    0.420748    0.338597    11.00000   -1.20000
AFIX   0
C45   1    0.861399    0.545078    0.330020    11.00000    0.04680    0.04378 =
         0.03481    0.02008    0.00978    0.01434
AFIX  43
H45   2    0.851073    0.546646    0.394117    11.00000   -1.20000
AFIX   0
C46   1    0.797143    0.619764    0.269492    11.00000    0.04172    0.03923 =
         0.03240    0.01423    0.01329    0.01658
AFIX  43
H46   2    0.743787    0.672514    0.292733    11.00000   -1.20000
AFIX   0
C47   1    0.857993    0.903499    0.180281    11.00000    0.03657    0.03503 =
         0.03133    0.01425    0.01312    0.01985
C48   1    0.965427    0.997711    0.146148    11.00000    0.04849    0.03456 =
         0.03556    0.01321    0.01985    0.01149
AFIX  43
H48   2    0.967855    0.967822    0.081005    11.00000   -1.20000
AFIX   0
C49   1    1.067973    1.133871    0.206523    11.00000    0.05117    0.03765 =
         0.04387    0.01412    0.01910    0.01109
AFIX  43
H49   2    1.138151    1.197709    0.181802    11.00000   -1.20000
AFIX   0
C50   1    1.069291    1.177781    0.302179    11.00000    0.03845    0.03055 =
         0.04550    0.00548    0.00871    0.01520
AFIX  43
H50   2    1.143192    1.270215    0.344520    11.00000   -1.20000
AFIX   0
C51   1    0.961954    1.086043    0.336163    11.00000    0.05210    0.04437 =
         0.03702    0.01064    0.01952    0.02535
AFIX  43
H51   2    0.960604    1.116427    0.401544    11.00000   -1.20000
AFIX   0
C52   1    0.857120    0.950972    0.275692    11.00000    0.04615    0.03903 =
         0.03561    0.01148    0.01961    0.01835
AFIX  43
H52   2    0.783190    0.889432    0.299587    11.00000   -1.20000
AFIX   0
C53   1    0.772881    0.708931   -0.012864    11.00000    0.03601    0.03069 =
         0.02952    0.01435    0.01345    0.01788
C54   1    0.646689    0.690486   -0.102203    11.00000    0.03866    0.03245 =
         0.03097    0.01206    0.01155    0.01734
AFIX  43
H54   2    0.541019    0.677392   -0.101788    11.00000   -1.20000
AFIX   0
C55   1    0.677246    0.691469   -0.191921    11.00000    0.04811    0.03840 =
         0.02997    0.01474    0.01152    0.01896
AFIX  43
H55   2    0.592152    0.679655   -0.252545    11.00000   -1.20000
AFIX   0
C56   1    0.828775    0.709320   -0.193063    11.00000    0.05921    0.03801 =
         0.03345    0.01727    0.02314    0.02390
AFIX  43
H56   2    0.848081    0.710072   -0.254522    11.00000   -1.20000
AFIX   0
C57   1    0.955260    0.726428   -0.105083    11.00000    0.04508    0.03984 =
         0.04250    0.02023    0.02389    0.02321
AFIX  43
H57   2    1.059647    0.736831   -0.106629    11.00000   -1.20000
AFIX   0
C58   1    0.926722    0.728105   -0.014465    11.00000    0.04483    0.03636 =
         0.03316    0.01595    0.01584    0.02121
AFIX  43
H58   2    1.013117    0.742446    0.046286    11.00000   -1.20000
AFIX   0
C59   1    0.521704    0.672049    0.081856    11.00000    0.03585    0.03511 =
         0.02642    0.01208    0.01308    0.01245
C60   1    0.443153    0.768489    0.072625    11.00000    0.03165    0.03733 =
         0.03084    0.00942    0.00948    0.01487
C62   1    0.474449    1.002933    0.068580    11.00000    0.05258    0.04343 =
         0.06315    0.02213    0.01661    0.02909
AFIX  23
H62A  2    0.424058    1.009023    0.120096    11.00000   -1.20000
H62B  2    0.388280    0.974500    0.000554    11.00000   -1.20000
AFIX   0
C63   1    0.608075    1.140628    0.085146    11.00000    0.05695    0.04192 =
         0.12431    0.03344    0.01407    0.02415
AFIX 137
H63A  2    0.646290    1.137327    0.028366    11.00000   -1.20000
H63B  2    0.699341    1.161470    0.148370    11.00000   -1.20000
H63C  2    0.567475    1.214674    0.089722    11.00000   -1.20000
AFIX   0
C64   1    0.427653    0.521022    0.054197    11.00000    0.03927    0.03835 =
         0.01909    0.01407    0.01343    0.01829
C65   1    0.241652    0.462622    0.032551    11.00000    0.04210    0.03591 =
         0.03054    0.01388    0.01413    0.01295
AFIX  13
H65   2    0.218095    0.522292    0.081978    11.00000   -1.20000
AFIX   0
C67   1    0.087128    0.226663   -0.066681    11.00000    0.04300    0.04039 =
         0.03573    0.01682    0.01031    0.01394
C69   1    0.144944    0.453165   -0.076203    11.00000    0.03944    0.03648 =
         0.03251    0.01314    0.00861    0.01237
AFIX  23
H69A  2    0.041014    0.462021   -0.081569    11.00000   -1.20000
H69B  2    0.210473    0.527462   -0.100772    11.00000   -1.20000
AFIX   0
C70   1    0.155275    0.120616   -0.084839    11.00000    0.06494    0.04639 =
         0.06726    0.02593    0.02753    0.02669
AFIX 137
H70A  2    0.272855    0.169663   -0.071230    11.00000   -1.20000
H70B  2    0.098173    0.062647   -0.155531    11.00000   -1.20000
H70C  2    0.139581    0.059845   -0.039687    11.00000   -1.20000
AFIX   0
C71   1   -0.090060    0.161164   -0.080044    11.00000    0.04490    0.05360 =
         0.06181    0.02688    0.01311    0.01313
AFIX 137
H71A  2   -0.155385    0.102581   -0.150115    11.00000   -1.20000
H71B  2   -0.126877    0.235734   -0.065172    11.00000   -1.20000
H71C  2   -0.104173    0.102202   -0.033614    11.00000   -1.20000
AFIX   0
HKLF 4
 
REM  HMAA3
REM R1 =  0.0570 for    5802 Fo > 4sig(Fo)  and  0.0589 for all    6259 data
REM    619 parameters refined using      3 restraints
 
END  
     
WGHT      0.0793      0.0000 

REM Instructions for potential hydrogen bonds
EQIV $1 x-1, y, z
HTAB C18 O20_$1
HTAB C30 O24
EQIV $2 x+1, y, z
HTAB C58 O60_$2

REM Highest difference peak  0.691,  deepest hole -0.338,  1-sigma level  0.075
Q1    1   0.6267  0.7144  0.0946  11.00000  0.05    0.69
Q2    1   0.7064  0.2942  0.5350  11.00000  0.05    0.60
Q3    1   0.5234  0.3327  0.5180  11.00000  0.05    0.52
Q4    1   0.7977  0.8176  0.1433  11.00000  0.05    0.51
Q5    1   0.7198  0.3818  0.5680  11.00000  0.05    0.47
;

loop_
_symmetry_equiv_pos_site_id
_symmetry_equiv_pos_as_xyz
1 +X,+Y,+Z

loop_
_atom_site_label
_atom_site_type_symbol
_atom_site_fract_x
_atom_site_fract_y
_atom_site_fract_z
_atom_site_U_iso_or_equiv
_atom_site_adp_type
_atom_site_occupancy
_atom_site_site_symmetry_multiplicity
_atom_site_calc_flag
_atom_site_refinement_flags
P1 P 0.60467(11) 0.30020(9) 0.53053(7) 0.0285(3) Uani 1 1 d .
P41 P 0.73135(12) 0.72206(9) 0.10281(7) 0.0282(2) Uani 1 1 d .
O20 O 1.0235(4) 0.2731(3) 0.5690(3) 0.0413(8) Uani 1 1 d .
O21 O 0.7988(4) 0.1406(3) 0.5951(3) 0.0400(8) Uani 1 1 d .
O24 O 0.8497(4) 0.5917(3) 0.5932(3) 0.0393(7) Uani 1 1 d .
O26 O 1.1625(4) 0.6998(3) 0.7269(2) 0.0374(7) Uani 1 1 d .
O28 O 1.3281(5) 0.7241(4) 0.6383(3) 0.0502(9) Uani 1 1 d .
O60 O 0.2999(4) 0.7402(4) 0.0599(3) 0.0441(8) Uani 1 1 d .
O61 O 0.5455(4) 0.9003(3) 0.0768(3) 0.0412(8) Uani 1 1 d .
O64 O 0.4902(4) 0.4376(3) 0.0452(2) 0.0355(7) Uani 1 1 d .
O66 O 0.1798(4) 0.3188(4) 0.0357(3) 0.0450(8) Uani 1 1 d .
O68 O 0.1144(5) 0.3171(4) -0.1309(2) 0.0446(8) Uani 1 1 d .
C1 C 0.5223(6) 0.3980(5) 0.4517(3) 0.0308(9) Uani 1 1 d .
C2 C 0.4872(6) 0.5069(5) 0.4906(3) 0.0351(10) Uani 1 1 d .
C3 C 0.4231(6) 0.5766(5) 0.4262(4) 0.0394(11) Uani 1 1 d .
C4 C 0.3979(7) 0.5405(5) 0.3243(4) 0.0421(11) Uani 1 1 d .
C5 C 0.4358(6) 0.4333(5) 0.2858(4) 0.0397(11) Uani 1 1 d .
C6 C 0.4969(6) 0.3616(5) 0.3488(3) 0.0359(10) Uani 1 1 d .
C7 C 0.4950(6) 0.1198(5) 0.4494(3) 0.0349(10) Uani 1 1 d .
C8 C 0.3416(7) 0.0362(5) 0.4451(4) 0.0422(11) Uani 1 1 d .
C9 C 0.2507(7) -0.0960(5) 0.3755(5) 0.0522(14) Uani 1 1 d .
C10 C 0.3129(8) -0.1423(6) 0.3079(4) 0.0531(14) Uani 1 1 d .
C11 C 0.4659(8) -0.0610(6) 0.3119(4) 0.0510(13) Uani 1 1 d .
C12 C 0.5576(7) 0.0707(5) 0.3814(4) 0.0410(11) Uani 1 1 d .
C13 C 0.5479(6) 0.3120(5) 0.6404(3) 0.0313(9) Uani 1 1 d .
C14 C 0.6652(7) 0.3305(5) 0.7336(3) 0.0354(10) Uani 1 1 d .
C15 C 0.6273(7) 0.3389(5) 0.8198(3) 0.0393(11) Uani 1 1 d .
C16 C 0.4742(7) 0.3293(5) 0.8156(4) 0.0380(11) Uani 1 1 d .
C17 C 0.3553(7) 0.3095(5) 0.7229(4) 0.0373(10) Uani 1 1 d .
C18 C 0.3932(6) 0.3022(5) 0.6358(3) 0.0331(10) Uani 1 1 d .
C19 C 0.8175(6) 0.3567(5) 0.5654(3) 0.0337(10) Uani 1 1 d .
C20 C 0.8925(6) 0.2578(5) 0.5750(3) 0.0330(10) Uani 1 1 d .
C22 C 0.8528(8) 0.0283(6) 0.5941(5) 0.0552(14) Uani 1 1 d .
C23 C 0.7300(10) -0.0916(7) 0.6096(6) 0.0729(19) Uani 1 1 d .
C24 C 0.9122(6) 0.5068(5) 0.6007(3) 0.0317(9) Uani 1 1 d .
C25 C 1.1008(6) 0.5646(5) 0.6583(3) 0.0331(9) Uani 1 1 d .
C27 C 1.2677(7) 0.8024(5) 0.6932(4) 0.0414(11) Uani 1 1 d .
C29 C 1.1971(7) 0.5886(6) 0.5872(4) 0.0462(11) Uani 1 1 d .
C30 C 1.1725(9) 0.8687(7) 0.6284(5) 0.0648(17) Uani 1 1 d .
C31 C 1.4103(8) 0.9111(6) 0.7848(5) 0.0568(14) Uani 1 1 d .
C41 C 0.8114(6) 0.6168(4) 0.1753(3) 0.0309(9) Uani 1 1 d .
C42 C 0.8870(6) 0.5383(5) 0.1416(4) 0.0375(10) Uani 1 1 d .
C43 C 0.9529(7) 0.4639(5) 0.2017(4) 0.0419(11) Uani 1 1 d .
C44 C 0.9392(7) 0.4697(5) 0.2967(4) 0.0437(12) Uani 1 1 d .
C45 C 0.8614(7) 0.5451(5) 0.3300(4) 0.0433(12) Uani 1 1 d .
C46 C 0.7971(6) 0.6198(5) 0.2695(3) 0.0374(10) Uani 1 1 d .
C47 C 0.8580(6) 0.9035(5) 0.1803(3) 0.0321(9) Uani 1 1 d .
C48 C 0.9654(7) 0.9977(5) 0.1462(4) 0.0398(11) Uani 1 1 d .
C49 C 1.0680(7) 1.1339(5) 0.2065(4) 0.0457(12) Uani 1 1 d .
C50 C 1.0693(6) 1.1778(5) 0.3022(4) 0.0401(11) Uani 1 1 d .
C51 C 0.9619(7) 1.0860(5) 0.3362(4) 0.0422(11) Uani 1 1 d .
C52 C 0.8571(7) 0.9510(5) 0.2757(3) 0.0388(10) Uani 1 1 d .
C53 C 0.7729(6) 0.7089(4) -0.0129(3) 0.0298(9) Uani 1 1 d .
C54 C 0.6467(6) 0.6905(5) -0.1022(3) 0.0332(10) Uani 1 1 d .
C55 C 0.6773(7) 0.6915(5) -0.1919(4) 0.0386(11) Uani 1 1 d .
C56 C 0.8288(7) 0.7093(5) -0.1931(4) 0.0401(11) Uani 1 1 d .
C57 C 0.9553(7) 0.7264(5) -0.1051(4) 0.0379(11) Uani 1 1 d .
C58 C 0.9267(6) 0.7281(5) -0.0145(4) 0.0357(10) Uani 1 1 d .
C59 C 0.5217(6) 0.6721(5) 0.0819(3) 0.0323(10) Uani 1 1 d .
C60 C 0.4431(6) 0.7685(5) 0.0726(3) 0.0336(10) Uani 1 1 d .
C62 C 0.4744(8) 1.0029(6) 0.0686(5) 0.0506(14) Uani 1 1 d .
C63 C 0.6081(9) 1.1406(7) 0.0852(7) 0.077(2) Uani 1 1 d .
C64 C 0.4276(6) 0.5210(5) 0.0542(3) 0.0302(9) Uani 1 1 d .
C65 C 0.2417(6) 0.4626(5) 0.0326(3) 0.0364(10) Uani 1 1 d .
C67 C 0.0871(7) 0.2267(5) -0.0667(4) 0.0410(11) Uani 1 1 d .
C69 C 0.1449(6) 0.4532(5) -0.0762(3) 0.0378(10) Uani 1 1 d .
C70 C 0.1553(9) 0.1206(6) -0.0848(5) 0.0565(14) Uani 1 1 d .
C71 C -0.0901(7) 0.1612(6) -0.0800(5) 0.0559(14) Uani 1 1 d .
H2 H 0.50664 0.53395 0.5609 0.0422 Uiso 1 1 calc R
H3 H 0.39637 0.64993 0.45258 0.0473 Uiso 1 1 calc R
H4 H 0.35483 0.58911 0.28098 0.0505 Uiso 1 1 calc R
H5 H 0.41985 0.40876 0.21595 0.0476 Uiso 1 1 calc R
H6 H 0.52175 0.28731 0.32184 0.0430 Uiso 1 1 calc R
H8 H 0.29729 0.06923 0.49033 0.0507 Uiso 1 1 calc R
H9 H 0.14593 -0.15443 0.37431 0.0626 Uiso 1 1 calc R
H10 H 0.24898 -0.23124 0.25834 0.0637 Uiso 1 1 calc R
H11 H 0.50967 -0.09499 0.26665 0.0613 Uiso 1 1 calc R
H12 H 0.66316 0.12776 0.38299 0.0492 Uiso 1 1 calc R
H14 H 0.77098 0.33737 0.73765 0.0425 Uiso 1 1 calc R
H15 H 0.70765 0.35138 0.88286 0.0471 Uiso 1 1 calc R
H16 H 0.45003 0.33606 0.87563 0.0456 Uiso 1 1 calc R
H17 H 0.24909 0.30115 0.71929 0.0447 Uiso 1 1 calc R
H18 H 0.31306 0.29049 0.57282 0.0397 Uiso 1 1 calc R
H22A H 0.96136 0.06045 0.64891 0.0662 Uiso 1 1 calc R
H22B H 0.86334 -0.00069 0.52845 0.0662 Uiso 1 1 calc R
H23A H 0.62142 -0.11784 0.55817 0.0875 Uiso 1 1 calc R
H23B H 0.72738 -0.06436 0.67726 0.0875 Uiso 1 1 calc R
H23C H 0.75947 -0.17239 0.60367 0.0875 Uiso 1 1 calc R
H25 H 1.12591 0.49762 0.69612 0.0397 Uiso 1 1 calc R
H29A H 1.23915 0.51522 0.57772 0.0555 Uiso 1 1 calc R
H29B H 1.12737 0.58771 0.52009 0.0555 Uiso 1 1 calc R
H30A H 1.0864 0.79584 0.56754 0.0778 Uiso 1 1 calc R
H30B H 1.2472 0.94165 0.60862 0.0778 Uiso 1 1 calc R
H30C H 1.12207 0.91161 0.66721 0.0778 Uiso 1 1 calc R
H31A H 1.48856 0.97676 0.76248 0.0681 Uiso 1 1 calc R
H31B H 1.46505 0.86348 0.82637 0.0681 Uiso 1 1 calc R
H31C H 1.36957 0.96371 0.82488 0.0681 Uiso 1 1 calc R
H42 H 0.89455 0.53462 0.07667 0.0450 Uiso 1 1 calc R
H43 H 1.0057 0.41065 0.17847 0.0502 Uiso 1 1 calc R
H44 H 0.98448 0.42075 0.3386 0.0524 Uiso 1 1 calc R
H45 H 0.85107 0.54665 0.39412 0.0520 Uiso 1 1 calc R
H46 H 0.74379 0.67251 0.29273 0.0449 Uiso 1 1 calc R
H48 H 0.96786 0.96782 0.08101 0.0477 Uiso 1 1 calc R
H49 H 1.13815 1.19771 0.1818 0.0548 Uiso 1 1 calc R
H50 H 1.14319 1.27021 0.34452 0.0482 Uiso 1 1 calc R
H51 H 0.9606 1.11643 0.40154 0.0507 Uiso 1 1 calc R
H52 H 0.78319 0.88943 0.29959 0.0466 Uiso 1 1 calc R
H54 H 0.54102 0.67739 -0.10179 0.0398 Uiso 1 1 calc R
H55 H 0.59215 0.67965 -0.25255 0.0463 Uiso 1 1 calc R
H56 H 0.84808 0.71007 -0.25452 0.0481 Uiso 1 1 calc R
H57 H 1.05965 0.73683 -0.10663 0.0455 Uiso 1 1 calc R
H58 H 1.01312 0.74245 0.04629 0.0428 Uiso 1 1 calc R
H62A H 0.42406 1.00902 0.1201 0.0607 Uiso 1 1 calc R
H62B H 0.38828 0.9745 0.00055 0.0607 Uiso 1 1 calc R
H63A H 0.64629 1.13733 0.02837 0.0921 Uiso 1 1 calc R
H63B H 0.69934 1.16147 0.14837 0.0921 Uiso 1 1 calc R
H63C H 0.56747 1.21467 0.08972 0.0921 Uiso 1 1 calc R
H65 H 0.2181 0.52229 0.08198 0.0437 Uiso 1 1 calc R
H69A H 0.04101 0.46202 -0.08157 0.0454 Uiso 1 1 calc R
H69B H 0.21047 0.52746 -0.10077 0.0454 Uiso 1 1 calc R
H70A H 0.27286 0.16966 -0.07123 0.0678 Uiso 1 1 calc R
H70B H 0.09817 0.06265 -0.15553 0.0678 Uiso 1 1 calc R
H70C H 0.13958 0.05985 -0.03969 0.0678 Uiso 1 1 calc R
H71A H -0.15539 0.10258 -0.15011 0.0671 Uiso 1 1 calc R
H71B H -0.12688 0.23573 -0.06517 0.0671 Uiso 1 1 calc R
H71C H -0.10417 0.1022 -0.03361 0.0671 Uiso 1 1 calc R

loop_
_atom_site_aniso_label
_atom_site_aniso_U_11
_atom_site_aniso_U_22
_atom_site_aniso_U_33
_atom_site_aniso_U_12
_atom_site_aniso_U_13
_atom_site_aniso_U_23
P1 0.0325(6) 0.0312(5) 0.0247(5) 0.0147(5) 0.0112(4) 0.0111(4)
P41 0.0333(6) 0.0296(5) 0.0260(5) 0.0151(4) 0.0119(4) 0.0126(4)
O20 0.037(2) 0.0397(18) 0.049(2) 0.0202(15) 0.0153(16) 0.0101(15)
O21 0.0431(19) 0.0382(17) 0.0420(18) 0.0196(15) 0.0138(15) 0.0174(14)
O24 0.0372(18) 0.0376(17) 0.0425(18) 0.0184(15) 0.0107(15) 0.0101(14)
O26 0.0462(19) 0.0346(16) 0.0318(15) 0.0137(14) 0.0180(14) 0.0108(12)
O28 0.044(2) 0.053(2) 0.053(2) 0.0150(17) 0.0242(17) 0.0148(16)
O60 0.039(2) 0.0422(19) 0.052(2) 0.0191(16) 0.0163(16) 0.0093(15)
O61 0.0382(18) 0.0335(16) 0.054(2) 0.0180(14) 0.0133(15) 0.0168(14)
O64 0.0403(18) 0.0374(17) 0.0310(16) 0.0176(15) 0.0127(14) 0.0134(13)
O66 0.045(2) 0.0444(18) 0.0383(17) 0.0099(16) 0.0121(15) 0.0207(14)
O68 0.057(2) 0.0409(17) 0.0326(16) 0.0173(16) 0.0144(16) 0.0146(14)
C1 0.032(2) 0.034(2) 0.029(2) 0.0122(19) 0.0128(18) 0.0146(17)
C2 0.039(3) 0.038(2) 0.030(2) 0.017(2) 0.0119(19) 0.0136(18)
C3 0.040(3) 0.036(2) 0.046(3) 0.019(2) 0.015(2) 0.017(2)
C4 0.043(3) 0.043(3) 0.040(2) 0.018(2) 0.011(2) 0.024(2)
C5 0.040(3) 0.046(3) 0.032(2) 0.013(2) 0.013(2) 0.021(2)
C6 0.037(3) 0.040(2) 0.033(2) 0.018(2) 0.0129(19) 0.0135(18)
C7 0.039(3) 0.031(2) 0.034(2) 0.015(2) 0.008(2) 0.0131(18)
C8 0.047(3) 0.035(2) 0.049(3) 0.019(2) 0.019(2) 0.017(2)
C9 0.041(3) 0.036(3) 0.068(4) 0.009(2) 0.012(3) 0.015(2)
C10 0.058(4) 0.038(3) 0.050(3) 0.024(3) 0.001(3) 0.000(2)
C11 0.063(4) 0.045(3) 0.040(3) 0.028(3) 0.010(2) 0.004(2)
C12 0.049(3) 0.043(2) 0.033(2) 0.022(2) 0.014(2) 0.0075(19)
C13 0.038(3) 0.031(2) 0.025(2) 0.0144(19) 0.0095(18) 0.0113(16)
C14 0.042(3) 0.038(2) 0.031(2) 0.020(2) 0.013(2) 0.0147(18)
C15 0.054(3) 0.042(2) 0.024(2) 0.024(2) 0.010(2) 0.0151(18)
C16 0.053(3) 0.037(2) 0.033(2) 0.021(2) 0.022(2) 0.0140(18)
C17 0.041(3) 0.040(2) 0.035(2) 0.017(2) 0.018(2) 0.0145(19)
C18 0.036(2) 0.036(2) 0.028(2) 0.015(2) 0.0112(18) 0.0119(18)
C19 0.037(3) 0.039(2) 0.027(2) 0.016(2) 0.0118(18) 0.0134(17)
C20 0.034(3) 0.035(2) 0.028(2) 0.0151(19) 0.0090(18) 0.0094(17)
C22 0.065(4) 0.044(3) 0.065(3) 0.034(3) 0.019(3) 0.023(3)
C23 0.079(5) 0.046(3) 0.090(5) 0.025(3) 0.023(4) 0.028(3)
C24 0.037(3) 0.039(2) 0.025(2) 0.019(2) 0.0144(18) 0.0102(17)
C25 0.037(2) 0.035(2) 0.029(2) 0.0157(19) 0.0137(19) 0.0091(17)
C27 0.045(3) 0.038(2) 0.050(3) 0.019(2) 0.025(2) 0.017(2)
C29 0.044(3) 0.053(3) 0.045(3) 0.020(2) 0.023(2) 0.010(2)
C30 0.077(4) 0.058(3) 0.069(4) 0.031(3) 0.026(3) 0.038(3)
C31 0.047(3) 0.041(3) 0.072(4) 0.013(2) 0.016(3) 0.011(3)
C41 0.031(2) 0.029(2) 0.029(2) 0.0097(18) 0.0076(18) 0.0122(17)
C42 0.042(3) 0.039(2) 0.040(2) 0.020(2) 0.019(2) 0.018(2)
C43 0.041(3) 0.038(2) 0.051(3) 0.020(2) 0.014(2) 0.019(2)
C44 0.042(3) 0.042(3) 0.043(3) 0.016(2) 0.007(2) 0.023(2)
C45 0.047(3) 0.044(3) 0.035(2) 0.014(2) 0.010(2) 0.020(2)
C46 0.042(3) 0.039(2) 0.032(2) 0.017(2) 0.013(2) 0.0142(19)
C47 0.037(2) 0.035(2) 0.031(2) 0.0199(19) 0.0131(19) 0.0143(18)
C48 0.048(3) 0.035(2) 0.036(2) 0.011(2) 0.020(2) 0.0132(19)
C49 0.051(3) 0.038(2) 0.044(3) 0.011(2) 0.019(2) 0.014(2)
C50 0.038(3) 0.031(2) 0.045(3) 0.015(2) 0.009(2) 0.0055(19)
C51 0.052(3) 0.044(3) 0.037(2) 0.025(2) 0.020(2) 0.011(2)
C52 0.046(3) 0.039(2) 0.036(2) 0.018(2) 0.020(2) 0.0115(19)
C53 0.036(2) 0.031(2) 0.030(2) 0.0179(19) 0.0135(18) 0.0144(17)
C54 0.039(2) 0.032(2) 0.031(2) 0.0173(19) 0.0116(19) 0.0121(18)
C55 0.048(3) 0.038(2) 0.030(2) 0.019(2) 0.012(2) 0.0147(18)
C56 0.059(3) 0.038(2) 0.033(2) 0.024(2) 0.023(2) 0.0173(19)
C57 0.045(3) 0.040(2) 0.043(3) 0.023(2) 0.024(2) 0.020(2)
C58 0.045(3) 0.036(2) 0.033(2) 0.021(2) 0.016(2) 0.0159(18)
C59 0.036(2) 0.035(2) 0.026(2) 0.0124(19) 0.0131(19) 0.0121(17)
C60 0.032(3) 0.037(2) 0.031(2) 0.0149(19) 0.0095(19) 0.0094(18)
C62 0.053(3) 0.043(3) 0.063(3) 0.029(3) 0.017(3) 0.022(2)
C63 0.057(4) 0.042(3) 0.124(6) 0.024(3) 0.014(4) 0.033(4)
C64 0.039(2) 0.038(2) 0.0191(18) 0.018(2) 0.0134(17) 0.0141(16)
C65 0.042(3) 0.036(2) 0.031(2) 0.013(2) 0.014(2) 0.0139(18)
C67 0.043(3) 0.040(2) 0.036(2) 0.014(2) 0.010(2) 0.0168(19)
C69 0.039(3) 0.036(2) 0.033(2) 0.012(2) 0.009(2) 0.0131(18)
C70 0.065(4) 0.046(3) 0.067(4) 0.027(3) 0.028(3) 0.026(3)
C71 0.045(3) 0.054(3) 0.062(3) 0.013(3) 0.013(3) 0.027(3)

loop_
_atom_type_symbol
_atom_type_description
_atom_type_scat_dispersion_real
_atom_type_scat_dispersion_imag
_atom_type_scat_source
C C 0.0181 0.0091
;
International Tables for Crystallography
(Vol. C, Tables 4.2.6.8 and 6.1.1.4)
;
H H 0.0000 0.0000
;
International Tables for Crystallography
(Vol. C, Table 6.1.1.4)
;
O O 0.0492 0.0322
;
International Tables for Crystallography
(Vol. C, Tables 4.2.6.8 and 6.1.1.4)
;
P P 0.2955 0.4335
;
International Tables for Crystallography
(Vol. C, Tables 4.2.6.8 and 6.1.1.4)
;

loop_
_geom_angle_atom_site_label_1
_geom_angle_atom_site_label_2
_geom_angle_atom_site_label_3
_geom_angle
_geom_angle_publ_flag
C1 P1 C7 102.6(2) yes
C1 P1 C13 108.8(3) yes
C1 P1 C19 113.2(2) yes
C7 P1 C13 109.3(2) yes
C7 P1 C19 111.2(3) yes
C13 P1 C19 111.3(2) yes
C41 P41 C47 104.3(2) yes
C41 P41 C53 109.5(3) yes
C41 P41 C59 110.6(2) yes
C47 P41 C53 106.2(2) yes
C47 P41 C59 112.5(3) yes
C53 P41 C59 113.2(2) yes
C20 O21 C22 116.3(5) yes
C25 O26 C27 109.0(4) yes
C27 O28 C29 106.5(5) yes
C60 O61 C62 116.2(4) yes
C65 O66 C67 109.4(4) yes
C67 O68 C69 107.0(4) yes
P1 C1 C2 122.4(4) yes
P1 C1 C6 118.0(4) yes
C2 C1 C6 119.6(5) yes
C1 C2 C3 119.6(5) yes
C2 C3 C4 120.8(6) yes
C3 C4 C5 119.6(6) yes
C4 C5 C6 120.1(5) yes
C1 C6 C5 120.3(5) yes
P1 C7 C8 120.6(5) yes
P1 C7 C12 119.9(4) yes
C8 C7 C12 119.0(4) yes
C7 C8 C9 120.6(6) yes
C8 C9 C10 119.7(6) yes
C9 C10 C11 120.3(5) yes
C10 C11 C12 120.3(7) yes
C7 C12 C11 120.0(5) yes
P1 C13 C14 117.7(4) yes
P1 C13 C18 123.0(3) yes
C14 C13 C18 119.3(5) yes
C13 C14 C15 120.0(6) yes
C14 C15 C16 121.0(5) yes
C15 C16 C17 119.7(5) yes
C16 C17 C18 119.6(6) yes
C13 C18 C17 120.4(4) yes
P1 C19 C20 121.1(3) yes
P1 C19 C24 115.6(5) yes
C20 C19 C24 122.3(4) yes
O20 C20 O21 121.5(5) yes
O20 C20 C19 126.5(5) yes
O21 C20 C19 111.9(5) yes
O21 C22 C23 108.0(7) yes
O24 C24 C19 122.8(4) yes
O24 C24 C25 118.4(4) yes
C19 C24 C25 118.6(5) yes
O26 C25 C24 111.1(5) yes
O26 C25 C29 104.3(4) yes
C24 C25 C29 112.5(4) yes
O26 C27 O28 103.9(4) yes
O26 C27 C30 110.5(5) yes
O26 C27 C31 108.7(5) yes
O28 C27 C30 112.6(5) yes
O28 C27 C31 108.6(5) yes
C30 C27 C31 112.1(5) yes
O28 C29 C25 103.6(4) yes
P41 C41 C42 122.9(4) yes
P41 C41 C46 117.5(4) yes
C42 C41 C46 119.6(5) yes
C41 C42 C43 120.9(5) yes
C42 C43 C44 118.6(6) yes
C43 C44 C45 120.9(6) yes
C44 C45 C46 119.9(5) yes
C41 C46 C45 120.1(6) yes
P41 C47 C48 120.0(4) yes
P41 C47 C52 121.7(4) yes
C48 C47 C52 118.2(4) yes
C47 C48 C49 120.5(5) yes
C48 C49 C50 120.5(5) yes
C49 C50 C51 119.4(4) yes
C50 C51 C52 120.4(5) yes
C47 C52 C51 120.9(5) yes
P41 C53 C54 117.5(4) yes
P41 C53 C58 122.6(3) yes
C54 C53 C58 119.7(5) yes
C53 C54 C55 119.6(5) yes
C54 C55 C56 120.4(5) yes
C55 C56 C57 120.7(5) yes
C56 C57 C58 119.2(6) yes
C53 C58 C57 120.3(4) yes
P41 C59 C60 123.4(3) yes
P41 C59 C64 113.7(4) yes
C60 C59 C64 121.7(4) yes
O60 C60 O61 120.5(5) yes
O60 C60 C59 126.1(4) yes
O61 C60 C59 113.3(5) yes
O61 C62 C63 107.5(6) yes
O64 C64 C59 122.1(5) yes
O64 C64 C65 118.8(4) yes
C59 C64 C65 119.1(5) yes
O66 C65 C64 110.7(5) yes
O66 C65 C69 103.1(3) yes
C64 C65 C69 111.1(4) yes
O66 C67 O68 105.1(4) yes
O66 C67 C70 109.3(5) yes
O66 C67 C71 108.4(5) yes
O68 C67 C70 109.1(5) yes
O68 C67 C71 111.4(5) yes
C70 C67 C71 113.2(5) yes
O68 C69 C65 103.0(4) yes
C1 C2 H2 120.205 no
C3 C2 H2 120.208 no
C2 C3 H3 119.620 no
C4 C3 H3 119.620 no
C3 C4 H4 120.194 no
C5 C4 H4 120.193 no
C4 C5 H5 119.929 no
C6 C5 H5 119.927 no
C1 C6 H6 119.860 no
C5 C6 H6 119.872 no
C7 C8 H8 119.698 no
C9 C8 H8 119.696 no
C8 C9 H9 120.136 no
C10 C9 H9 120.128 no
C9 C10 H10 119.858 no
C11 C10 H10 119.867 no
C10 C11 H11 119.869 no
C12 C11 H11 119.867 no
C7 C12 H12 119.984 no
C11 C12 H12 119.986 no
C13 C14 H14 119.999 no
C15 C14 H14 120.010 no
C14 C15 H15 119.521 no
C16 C15 H15 119.522 no
C15 C16 H16 120.141 no
C17 C16 H16 120.143 no
C16 C17 H17 120.188 no
C18 C17 H17 120.198 no
C13 C18 H18 119.792 no
C17 C18 H18 119.798 no
O21 C22 H22A 110.107 no
O21 C22 H22B 110.114 no
C23 C22 H22A 110.106 no
C23 C22 H22B 110.107 no
H22A C22 H22B 108.440 no
C22 C23 H23A 109.479 no
C22 C23 H23B 109.476 no
C22 C23 H23C 109.475 no
H23A C23 H23B 109.466 no
H23A C23 H23C 109.472 no
H23B C23 H23C 109.460 no
O26 C25 H25 109.631 no
C24 C25 H25 109.634 no
C29 C25 H25 109.634 no
O28 C29 H29A 111.049 no
O28 C29 H29B 111.039 no
C25 C29 H29A 111.043 no
C25 C29 H29B 111.043 no
H29A C29 H29B 109.025 no
C27 C30 H30A 109.472 no
C27 C30 H30B 109.474 no
C27 C30 H30C 109.474 no
H30A C30 H30B 109.469 no
H30A C30 H30C 109.469 no
H30B C30 H30C 109.469 no
C27 C31 H31A 109.467 no
C27 C31 H31B 109.467 no
C27 C31 H31C 109.470 no
H31A C31 H31B 109.477 no
H31A C31 H31C 109.472 no
H31B C31 H31C 109.474 no
C41 C42 H42 119.535 no
C43 C42 H42 119.543 no
C42 C43 H43 120.670 no
C44 C43 H43 120.688 no
C43 C44 H44 119.558 no
C45 C44 H44 119.559 no
C44 C45 H45 120.050 no
C46 C45 H45 120.047 no
C41 C46 H46 119.964 no
C45 C46 H46 119.966 no
C47 C48 H48 119.763 no
C49 C48 H48 119.764 no
C48 C49 H49 119.729 no
C50 C49 H49 119.726 no
C49 C50 H50 120.291 no
C51 C50 H50 120.293 no
C50 C51 H51 119.812 no
C52 C51 H51 119.820 no
C47 C52 H52 119.542 no
C51 C52 H52 119.534 no
C53 C54 H54 120.222 no
C55 C54 H54 120.217 no
C54 C55 H55 119.779 no
C56 C55 H55 119.779 no
C55 C56 H56 119.627 no
C57 C56 H56 119.623 no
C56 C57 H57 120.382 no
C58 C57 H57 120.387 no
C53 C58 H58 119.832 no
C57 C58 H58 119.826 no
O61 C62 H62A 110.204 no
O61 C62 H62B 110.207 no
C63 C62 H62A 110.203 no
C63 C62 H62B 110.204 no
H62A C62 H62B 108.496 no
C62 C63 H63A 109.469 no
C62 C63 H63B 109.472 no
C62 C63 H63C 109.468 no
H63A C63 H63B 109.473 no
H63A C63 H63C 109.468 no
H63B C63 H63C 109.477 no
O66 C65 H65 110.575 no
C64 C65 H65 110.571 no
C69 C65 H65 110.578 no
O68 C69 H69A 111.166 no
O68 C69 H69B 111.160 no
C65 C69 H69A 111.168 no
C65 C69 H69B 111.162 no
H69A C69 H69B 109.097 no
C67 C70 H70A 109.478 no
C67 C70 H70B 109.475 no
C67 C70 H70C 109.471 no
H70A C70 H70B 109.469 no
H70A C70 H70C 109.464 no
H70B C70 H70C 109.469 no
C67 C71 H71A 109.472 no
C67 C71 H71B 109.472 no
C67 C71 H71C 109.471 no
H71A C71 H71B 109.466 no
H71A C71 H71C 109.473 no
H71B C71 H71C 109.473 no

loop_
_geom_bond_atom_site_label_1
_geom_bond_atom_site_label_2
_geom_bond_distance
_geom_bond_publ_flag
P1 C1 1.822(5) yes
P1 C7 1.816(4) yes
P1 C13 1.804(5) yes
P1 C19 1.751(5) yes
P41 C41 1.826(5) yes
P41 C47 1.818(4) yes
P41 C53 1.807(5) yes
P41 C59 1.760(5) yes
O20 C20 1.208(7) yes
O21 C20 1.365(6) yes
O21 C22 1.437(9) yes
O24 C24 1.228(7) yes
O26 C25 1.415(5) yes
O26 C27 1.432(7) yes
O28 C27 1.416(8) yes
O28 C29 1.420(5) yes
O60 C60 1.216(7) yes
O61 C60 1.361(6) yes
O61 C62 1.454(9) yes
O64 C64 1.223(7) yes
O66 C65 1.430(6) yes
O66 C67 1.450(5) yes
O68 C67 1.429(7) yes
O68 C69 1.412(6) yes
C1 C2 1.382(8) yes
C1 C6 1.397(7) yes
C2 C3 1.392(8) yes
C3 C4 1.382(8) yes
C4 C5 1.382(9) yes
C5 C6 1.383(8) yes
C7 C8 1.372(8) yes
C7 C12 1.396(9) yes
C8 C9 1.386(6) yes
C9 C10 1.378(11) yes
C10 C11 1.364(9) yes
C11 C12 1.382(6) yes
C13 C14 1.397(6) yes
C13 C18 1.394(8) yes
C14 C15 1.379(8) yes
C15 C16 1.381(9) yes
C16 C17 1.396(7) yes
C17 C18 1.392(8) yes
C19 C20 1.445(9) yes
C19 C24 1.433(6) yes
C22 C23 1.473(10) yes
C24 C25 1.555(7) yes
C25 C29 1.537(9) yes
C27 C30 1.513(10) yes
C27 C31 1.511(6) yes
C41 C42 1.380(9) yes
C41 C46 1.391(7) yes
C42 C43 1.401(8) yes
C43 C44 1.398(9) yes
C44 C45 1.371(10) yes
C45 C46 1.400(8) yes
C47 C48 1.400(8) yes
C47 C52 1.389(7) yes
C48 C49 1.382(6) yes
C49 C50 1.376(8) yes
C50 C51 1.385(8) yes
C51 C52 1.377(6) yes
C53 C54 1.401(6) yes
C53 C58 1.388(8) yes
C54 C55 1.397(8) yes
C55 C56 1.367(9) yes
C56 C57 1.394(7) yes
C57 C58 1.399(8) yes
C59 C60 1.445(8) yes
C59 C64 1.444(6) yes
C62 C63 1.473(8) yes
C64 C65 1.542(7) yes
C65 C69 1.528(7) yes
C67 C70 1.491(11) yes
C67 C71 1.494(9) yes
C2 H2 0.950 no
C3 H3 0.950 no
C4 H4 0.950 no
C5 H5 0.950 no
C6 H6 0.950 no
C8 H8 0.950 no
C9 H9 0.950 no
C10 H10 0.950 no
C11 H11 0.950 no
C12 H12 0.950 no
C14 H14 0.950 no
C15 H15 0.950 no
C16 H16 0.950 no
C17 H17 0.950 no
C18 H18 0.950 no
C22 H22A 0.990 no
C22 H22B 0.990 no
C23 H23A 0.980 no
C23 H23B 0.980 no
C23 H23C 0.980 no
C25 H25 1.000 no
C29 H29A 0.990 no
C29 H29B 0.990 no
C30 H30A 0.980 no
C30 H30B 0.980 no
C30 H30C 0.980 no
C31 H31A 0.980 no
C31 H31B 0.980 no
C31 H31C 0.980 no
C42 H42 0.950 no
C43 H43 0.950 no
C44 H44 0.950 no
C45 H45 0.950 no
C46 H46 0.950 no
C48 H48 0.950 no
C49 H49 0.950 no
C50 H50 0.950 no
C51 H51 0.950 no
C52 H52 0.950 no
C54 H54 0.950 no
C55 H55 0.950 no
C56 H56 0.950 no
C57 H57 0.950 no
C58 H58 0.950 no
C62 H62A 0.990 no
C62 H62B 0.990 no
C63 H63A 0.980 no
C63 H63B 0.980 no
C63 H63C 0.980 no
C65 H65 1.000 no
C69 H69A 0.990 no
C69 H69B 0.990 no
C70 H70A 0.980 no
C70 H70B 0.980 no
C70 H70C 0.980 no
C71 H71A 0.980 no
C71 H71B 0.980 no
C71 H71C 0.980 no

loop_
_geom_contact_atom_site_label_1
_geom_contact_atom_site_label_2
_geom_contact_distance
_geom_contact_publ_flag
_geom_contact_site_symmetry_2
P1 O21 2.930(4) no .
P1 O24 2.919(3) no .
P41 O61 2.963(5) no .
P41 O64 2.859(3) no .
O20 C22 2.651(7) no .
O20 C24 3.010(7) no .
O20 C25 2.883(6) no .
O20 C29 3.071(7) no .
O21 C7 2.910(6) no .
O21 C12 3.031(6) no .
O21 C13 3.560(8) no .
O21 C14 3.392(8) no .
O21 C24 3.598(6) no .
O24 O26 2.701(5) no .
O24 C1 2.905(5) no .
O24 C2 3.008(6) no .
O24 C13 3.597(6) no .
O24 C27 3.461(6) no .
O24 C29 3.284(8) no .
O24 C30 3.219(7) no .
O28 C24 3.580(6) no .
O60 C62 2.632(7) no .
O60 C64 2.944(7) no .
O60 C65 2.718(6) no .
O60 C69 2.928(5) no .
O61 C47 2.853(7) no .
O61 C48 3.473(7) no .
O61 C52 3.250(6) no .
O64 O66 2.678(5) no .
O64 O68 3.335(5) no .
O64 C41 2.792(5) no .
O64 C42 3.261(6) no .
O64 C46 3.351(5) no .
O64 C53 3.536(6) no .
O64 C67 3.358(6) no .
O64 C69 3.267(7) no .
O64 C70 3.443(6) no .
O68 C64 3.104(4) no .
C1 C4 2.781(8) no .
C1 C8 3.553(7) no .
C1 C12 3.596(8) no .
C1 C18 3.349(7) no .
C1 C24 3.316(6) no .
C2 C5 2.777(7) no .
C2 C13 3.247(7) no .
C2 C18 3.285(7) no .
C3 C6 2.759(9) no .
C6 C7 3.100(8) no .
C6 C12 3.373(9) no .
C7 C10 2.769(6) no .
C7 C20 3.275(7) no .
C8 C11 2.754(10) no .
C8 C13 3.245(6) no .
C8 C18 3.401(7) no .
C9 C12 2.756(8) no .
C12 C19 3.276(5) no .
C12 C20 3.228(6) no .
C13 C16 2.788(8) no .
C13 C24 3.562(7) no .
C14 C17 2.782(9) no .
C14 C19 3.136(8) no .
C15 C18 2.769(6) no .
C19 C29 3.420(8) no .
C20 C25 2.955(6) no .
C20 C29 3.580(7) no .
C24 C27 3.384(6) no .
C25 C30 3.150(9) no .
C25 C31 3.543(6) no .
C29 C30 3.019(11) no .
C29 C31 3.558(7) no .
C41 C44 2.781(8) no .
C41 C52 3.419(7) no .
C41 C58 3.420(8) no .
C41 C64 3.200(7) no .
C42 C45 2.774(8) no .
C42 C53 3.226(8) no .
C42 C58 3.226(8) no .
C43 C46 2.786(9) no .
C46 C47 3.349(8) no .
C46 C52 3.310(8) no .
C46 C59 3.404(7) no .
C46 C64 3.592(6) no .
C47 C50 2.791(6) no .
C47 C58 3.458(8) no .
C47 C60 3.385(7) no .
C48 C51 2.759(8) no .
C48 C53 3.067(6) no .
C48 C58 3.215(8) no .
C49 C52 2.757(8) no .
C52 C59 3.501(5) no .
C53 C56 2.781(8) no .
C54 C57 2.787(9) no .
C54 C59 3.185(8) no .
C55 C58 2.776(7) no .
C59 C69 3.315(6) no .
C60 C65 2.966(6) no .
C60 C69 3.362(5) no .
C64 C67 3.321(6) no .
C65 C70 3.435(8) no .
C65 C71 3.311(6) no .
C69 C70 3.516(9) no .
C69 C71 3.067(8) no .
O20 C17 3.097(6) no 1_655
O20 C18 3.194(7) no 1_655
O20 C51 3.391(7) no 1_545
O24 C56 3.219(7) no 1_556
O26 C57 3.537(8) no 1_556
O60 C10 3.540(8) no 1_565
O60 C11 3.476(6) no 1_565
O60 C57 3.340(7) no 1_455
O60 C58 3.288(7) no 1_455
O64 C16 3.264(7) no 1_554
O66 C5 3.432(5) no .
O66 C49 3.512(7) no 1_445
O68 C17 3.504(8) no 1_554
C3 C29 3.568(9) no 1_455
C5 O66 3.432(5) no .
C5 C45 3.556(8) no .
C5 C46 3.354(8) no .
C5 C49 3.481(7) no 1_445
C5 C64 3.563(7) no .
C6 C45 3.387(8) no .
C6 C50 3.580(8) no 1_445
C10 O60 3.540(8) no 1_545
C11 O60 3.476(6) no 1_545
C11 C60 3.539(8) no 1_545
C14 C56 3.587(7) no 1_556
C16 O64 3.264(7) no 1_556
C16 C54 3.420(6) no 1_556
C17 O20 3.097(6) no 1_455
C17 O68 3.504(8) no 1_556
C18 O20 3.194(7) no 1_455
C29 C3 3.568(9) no 1_655
C43 C63 3.501(7) no 1_545
C45 C5 3.556(8) no .
C45 C6 3.387(8) no .
C46 C5 3.354(8) no .
C49 O66 3.512(7) no 1_665
C49 C5 3.481(7) no 1_665
C50 C6 3.580(8) no 1_665
C51 O20 3.391(7) no 1_565
C54 C16 3.420(6) no 1_554
C56 O24 3.219(7) no 1_554
C56 C14 3.587(7) no 1_554
C57 O26 3.537(8) no 1_554
C57 O60 3.340(7) no 1_655
C58 O60 3.288(7) no 1_655
C60 C11 3.539(8) no 1_565
C63 C43 3.501(7) no 1_565
C64 C5 3.563(7) no .
P1 H2 2.9255 no .
P1 H6 2.8356 no .
P1 H8 2.8668 no .
P1 H12 2.8795 no .
P1 H14 2.8198 no .
P1 H18 2.9298 no .
P41 H42 2.9270 no .
P41 H46 2.8252 no .
P41 H48 2.8799 no .
P41 H52 2.9049 no .
P41 H54 2.8251 no .
P41 H58 2.9201 no .
O20 H12 3.2833 no .
O20 H22A 2.6226 no .
O20 H22B 2.6158 no .
O20 H25 2.4387 no .
O20 H29A 2.5927 no .
O20 H29B 3.3472 no .
O21 H12 2.8990 no .
O21 H14 2.8219 no .
O21 H23A 2.5137 no .
O21 H23B 2.5833 no .
O21 H23C 3.2050 no .
O24 H2 2.9246 no .
O24 H25 3.1364 no .
O24 H29B 3.0777 no .
O24 H30A 2.6477 no .
O24 H30C 3.2089 no .
O26 H29A 3.0809 no .
O26 H29B 2.9031 no .
O26 H30A 2.6448 no .
O26 H30B 3.2575 no .
O26 H30C 2.6076 no .
O26 H31A 3.2355 no .
O26 H31B 2.5539 no .
O26 H31C 2.6322 no .
O28 H25 2.8745 no .
O28 H30A 2.6068 no .
O28 H30B 2.7013 no .
O28 H30C 3.2627 no .
O28 H31A 2.5961 no .
O28 H31B 2.5649 no .
O28 H31C 3.2215 no .
O60 H62A 2.5456 no .
O60 H62B 2.6601 no .
O60 H65 2.2488 no .
O60 H69A 2.9947 no .
O60 H69B 2.6576 no .
O61 H52 3.3672 no .
O61 H54 3.1852 no .
O61 H63A 2.6120 no .
O61 H63B 2.4912 no .
O61 H63C 3.2123 no .
O64 H42 3.4208 no .
O64 H46 3.5712 no .
O64 H54 3.5128 no .
O64 H65 3.1238 no .
O64 H69B 3.3554 no .
O64 H70A 2.7357 no .
O66 H69A 2.7629 no .
O66 H69B 3.1432 no .
O66 H70A 2.5660 no .
O66 H70B 3.2440 no .
O66 H70C 2.6265 no .
O66 H71A 3.2358 no .
O66 H71B 2.5578 no .
O66 H71C 2.6046 no .
O68 H65 3.1283 no .
O68 H70A 2.5684 no .
O68 H70B 2.5904 no .
O68 H70C 3.2239 no .
O68 H71A 2.6356 no .
O68 H71B 2.6111 no .
O68 H71C 3.2507 no .
C1 H3 3.2529 no .
C1 H5 3.2680 no .
C1 H8 3.5804 no .
C1 H18 3.0187 no .
C2 H4 3.2684 no .
C2 H6 3.2580 no .
C2 H18 2.9188 no .
C3 H5 3.2470 no .
C4 H2 3.2669 no .
C4 H6 3.2526 no .
C5 H3 3.2451 no .
C6 H2 3.2623 no .
C6 H4 3.2548 no .
C6 H12 3.3598 no .
C7 H6 2.7233 no .
C7 H9 3.2513 no .
C7 H11 3.2641 no .
C7 H18 3.4916 no .
C7 H23A 3.4958 no .
C8 H6 3.5935 no .
C8 H10 3.2488 no .
C8 H12 3.2440 no .
C8 H18 3.1476 no .
C9 H11 3.2347 no .
C10 H8 3.2467 no .
C10 H12 3.2367 no .
C11 H6 3.4875 no .
C11 H9 3.2341 no .
C12 H6 2.6406 no .
C12 H8 3.2459 no .
C12 H10 3.2387 no .
C12 H22B 3.4141 no .
C12 H23A 3.4850 no .
C13 H2 2.8377 no .
C13 H8 2.8113 no .
C13 H15 3.2597 no .
C13 H17 3.2754 no .
C14 H16 3.2569 no .
C14 H18 3.2670 no .
C15 H17 3.2599 no .
C16 H14 3.2565 no .
C16 H18 3.2674 no .
C17 H15 3.2580 no .
C18 H2 2.7989 no .
C18 H8 2.6506 no .
C18 H14 3.2679 no .
C18 H16 3.2689 no .
C19 H6 3.5520 no .
C19 H12 2.8701 no .
C19 H14 2.6534 no .
C19 H25 2.6605 no .
C19 H29B 3.3664 no .
C20 H12 2.7324 no .
C20 H14 3.0081 no .
C20 H22A 2.6520 no .
C20 H22B 2.5972 no .
C20 H25 2.6054 no .
C20 H29A 3.4015 no .
C22 H12 3.5403 no .
C24 H14 3.1072 no .
C24 H29A 3.1391 no .
C24 H29B 2.5576 no .
C24 H30A 3.0853 no .
C25 H30A 2.9468 no .
C25 H30C 3.5636 no .
C25 H31B 3.5755 no .
C27 H25 3.0196 no .
C27 H29A 3.1029 no .
C27 H29B 2.7132 no .
C29 H30A 2.7364 no .
C29 H30B 3.5285 no .
C30 H29B 2.9512 no .
C30 H31A 2.7256 no .
C30 H31B 3.3462 no .
C30 H31C 2.6839 no .
C31 H30A 3.3455 no .
C31 H30B 2.6761 no .
C31 H30C 2.7349 no .
C41 H43 3.2766 no .
C41 H45 3.2753 no .
C41 H52 3.2785 no .
C41 H58 3.1178 no .
C42 H44 3.2665 no .
C42 H46 3.2524 no .
C42 H58 2.8087 no .
C43 H45 3.2654 no .
C44 H42 3.2660 no .
C44 H46 3.2538 no .
C45 H43 3.2654 no .
C46 H42 3.2515 no .
C46 H44 3.2556 no .
C46 H52 2.8582 no .
C47 H46 3.1579 no .
C47 H49 3.2699 no .
C47 H51 3.2611 no .
C47 H58 3.3212 no .
C47 H63B 3.5430 no .
C48 H50 3.2528 no .
C48 H52 3.2539 no .
C48 H58 3.0857 no .
C48 H63B 3.4896 no .
C49 H51 3.2417 no .
C49 H63B 3.4288 no .
C50 H48 3.2489 no .
C50 H52 3.2507 no .
C50 H63B 3.4507 no .
C51 H49 3.2422 no .
C51 H63B 3.4749 no .
C52 H46 2.8175 no .
C52 H48 3.2537 no .
C52 H50 3.2542 no .
C52 H63B 3.5110 no .
C53 H42 2.7585 no .
C53 H48 2.5615 no .
C53 H55 3.2752 no .
C53 H57 3.2752 no .
C54 H48 3.3841 no .
C54 H56 3.2551 no .
C54 H58 3.2688 no .
C55 H57 3.2555 no .
C56 H54 3.2543 no .
C56 H58 3.2674 no .
C57 H42 3.5760 no .
C57 H48 3.3440 no .
C57 H55 3.2557 no .
C58 H42 2.5534 no .
C58 H48 2.5237 no .
C58 H54 3.2693 no .
C58 H56 3.2671 no .
C59 H46 3.1321 no .
C59 H52 3.2413 no .
C59 H54 2.6989 no .
C59 H65 2.7205 no .
C59 H69B 2.9911 no .
C60 H52 3.5028 no .
C60 H54 3.0397 no .
C60 H62A 2.6012 no .
C60 H62B 2.6747 no .
C60 H65 2.7550 no .
C60 H69B 2.9120 no .
C64 H46 3.4945 no .
C64 H54 3.1727 no .
C64 H69A 3.3515 no .
C64 H69B 2.5678 no .
C64 H70A 3.4288 no .
C65 H70A 3.3631 no .
C65 H71B 3.1585 no .
C67 H65 3.0931 no .
C67 H69A 2.6838 no .
C67 H69B 3.1296 no .
C69 H70A 3.5813 no .
C69 H71A 3.5295 no .
C69 H71B 2.8234 no .
C70 H71A 2.7073 no .
C70 H71B 3.3259 no .
C70 H71C 2.6831 no .
C71 H69A 2.9706 no .
C71 H70A 3.3260 no .
C71 H70B 2.7176 no .
C71 H70C 2.6720 no .
H2 H3 2.3399 no .
H2 H18 2.6296 no .
H3 H4 2.3289 no .
H4 H5 2.3336 no .
H5 H6 2.3305 no .
H6 H12 2.5779 no .
H8 H9 2.3342 no .
H8 H18 2.3826 no .
H9 H10 2.3281 no .
H10 H11 2.3101 no .
H11 H12 2.3304 no .
H12 H22B 3.1653 no .
H14 H15 2.3221 no .
H14 H25 3.4231 no .
H15 H16 2.3263 no .
H16 H17 2.3507 no .
H17 H18 2.3422 no .
H22A H23A 2.8306 no .
H22A H23B 2.3085 no .
H22A H23C 2.3574 no .
H22B H23A 2.3602 no .
H22B H23B 2.8305 no .
H22B H23C 2.3058 no .
H25 H29A 2.2433 no .
H25 H29B 2.8262 no .
H29B H30A 2.3863 no .
H29B H30B 3.4015 no .
H30A H31A 3.5912 no .
H30A H31C 3.5901 no .
H30B H31A 2.5276 no .
H30B H31B 3.5810 no .
H30B H31C 2.9206 no .
H30C H31A 3.0721 no .
H30C H31C 2.5461 no .
H42 H43 2.3541 no .
H42 H58 2.2482 no .
H43 H44 2.3517 no .
H44 H45 2.3150 no .
H45 H46 2.3504 no .
H46 H52 2.1608 no .
H48 H49 2.3245 no .
H48 H58 2.5524 no .
H49 H50 2.3269 no .
H50 H51 2.3363 no .
H51 H52 2.3182 no .
H54 H55 2.3470 no .
H54 H69B 2.9406 no .
H55 H56 2.3084 no .
H56 H57 2.3439 no .
H57 H58 2.3523 no .
H62A H63A 2.8292 no .
H62A H63B 2.3802 no .
H62A H63C 2.2902 no .
H62B H63A 2.2916 no .
H62B H63B 2.8295 no .
H62B H63C 2.3785 no .
H65 H69A 2.2851 no .
H65 H69B 2.6103 no .
H65 H71B 3.3615 no .
H69A H71A 3.4073 no .
H69A H71B 2.4369 no .
H70A H71A 3.6000 no .
H70A H71C 3.5595 no .
H70B H71A 2.5673 no .
H70B H71C 3.0090 no .
H70C H71A 2.9766 no .
H70C H71B 3.5570 no .
H70C H71C 2.4917 no .
O20 H17 2.4341 no 1_655
O20 H18 2.6314 no 1_655
O20 H51 2.4820 no 1_545
O21 H51 3.5414 no 1_545
O24 H23C 2.8828 no 1_565
O24 H45 2.8286 no .
O24 H56 2.3552 no 1_556
O26 H56 3.0626 no 1_556
O26 H57 2.8436 no 1_556
O26 H69B 3.2923 no 1_656
O28 H2 3.2808 no 1_655
O28 H3 2.9711 no 1_655
O28 H23A 3.2847 no 1_665
O28 H23B 3.4336 no 1_665
O28 H55 2.7468 no 1_656
O60 H10 3.0072 no 1_565
O60 H11 2.8936 no 1_565
O60 H57 2.7503 no 1_455
O60 H58 2.6388 no 1_455
O61 H11 2.8335 no 1_565
O61 H31B 3.3813 no 1_454
O64 H5 2.7434 no .
O64 H16 2.3709 no 1_554
O64 H63C 2.7892 no 1_545
O66 H5 2.6538 no .
O66 H43 3.1956 no 1_455
O66 H49 2.6592 no 1_445
O68 H14 3.3156 no 1_454
O68 H16 3.0456 no 1_554
O68 H17 2.7995 no 1_554
O68 H22A 3.3858 no 1_454
O68 H25 3.3420 no 1_454
C1 H45 3.3238 no .
C1 H50 3.1023 no 1_445
C2 H23A 3.5741 no 1_565
C2 H23C 3.2334 no 1_565
C2 H29A 2.9540 no 1_455
C2 H50 3.1419 no 1_445
C2 H55 3.5370 no 1_556
C3 H23A 3.0552 no 1_565
C3 H23C 3.3006 no 1_565
C3 H29A 3.1452 no 1_455
C3 H29B 3.4346 no 1_455
C3 H44 3.5734 no 1_455
C3 H50 3.1301 no 1_445
C4 H10 3.2922 no 1_565
C4 H43 3.2995 no 1_455
C4 H46 3.2352 no .
C4 H49 3.4465 no 1_445
C4 H50 3.1188 no 1_445
C4 H65 3.3372 no .
C5 H45 3.4082 no .
C5 H46 3.0504 no .
C5 H49 2.7885 no 1_445
C5 H50 3.0983 no 1_445
C5 H65 3.5015 no .
C6 H45 3.0046 no .
C6 H49 3.1671 no 1_445
C6 H50 3.0815 no 1_445
C8 H30B 2.9216 no 1_445
C9 H3 3.5720 no 1_545
C9 H30B 3.3196 no 1_445
C10 H3 3.3586 no 1_545
C10 H4 2.9688 no 1_545
C10 H62A 3.5480 no 1_545
C11 H4 3.3731 no 1_545
C11 H52 3.2328 no 1_545
C11 H62A 2.9044 no 1_545
C12 H51 3.5439 no 1_545
C12 H62A 3.4686 no 1_545
C14 H69A 3.3764 no 1_656
C14 H71B 3.4726 no 1_656
C15 H31A 3.4417 no 1_445
C15 H42 3.5889 no 1_556
C15 H69A 3.3781 no 1_656
C15 H71B 3.0425 no 1_656
C16 H54 3.4460 no 1_556
C16 H70A 3.0574 no 1_556
C17 H22A 3.4200 no 1_455
C17 H25 3.3718 no 1_455
C17 H29A 3.4432 no 1_455
C18 H29A 3.1453 no 1_455
C18 H30B 3.4659 no 1_445
C19 H45 3.4022 no .
C20 H17 3.2033 no 1_655
C20 H51 3.0481 no 1_545
C22 H17 3.5143 no 1_655
C22 H30C 3.1544 no 1_545
C22 H51 3.3488 no 1_545
C22 H70B 3.5424 no 1_656
C23 H2 3.5949 no 1_545
C23 H3 3.2196 no 1_545
C23 H30C 3.5017 no 1_545
C23 H55 3.4722 no 1_546
C23 H56 3.3060 no 1_546
C23 H71A 3.3827 no 1_656
C24 H45 2.9725 no .
C24 H56 3.0891 no 1_556
C25 H69B 3.4307 no 1_656
C29 H2 3.2514 no 1_655
C29 H3 3.0358 no 1_655
C29 H44 3.3695 no .
C29 H45 3.4314 no .
C29 H55 3.4342 no 1_656
C30 H8 3.2518 no 1_665
C30 H9 3.5462 no 1_665
C30 H22A 3.3147 no 1_565
C31 H54 3.5090 no 1_656
C31 H55 3.4840 no 1_656
C31 H62B 3.1488 no 1_656
C31 H63A 3.4833 no 1_656
C31 H71A 3.5951 no 1_766
C41 H9 3.3528 no 1_665
C41 H10 3.5688 no 1_665
C42 H10 3.1458 no 1_665
C42 H15 3.5180 no 1_554
C42 H63C 3.4483 no 1_545
C42 H65 3.4907 no 1_655
C43 H4 3.2799 no 1_655
C43 H10 3.2097 no 1_665
C43 H63A 3.5550 no 1_545
C43 H63B 3.0430 no 1_545
C43 H63C 3.3484 no 1_545
C43 H65 3.3433 no 1_655
C44 H9 3.5621 no 1_665
C44 H29B 2.9890 no .
C44 H50 3.3125 no 1_545
C44 H63B 3.1877 no 1_545
C45 H6 3.3307 no .
C45 H9 3.1614 no 1_665
C45 H29B 2.9575 no .
C45 H30A 3.5058 no .
C46 H5 3.2233 no .
C46 H9 3.0342 no 1_665
C47 H9 3.5596 no 1_665
C48 H70C 3.5295 no 1_665
C48 H71C 2.9398 no 1_665
C49 H5 3.4856 no 1_665
C49 H43 3.2191 no 1_565
C49 H71C 3.2616 no 1_665
C50 H8 3.5227 no 1_665
C50 H43 3.3445 no 1_565
C50 H44 2.9476 no 1_565
C51 H8 3.3518 no 1_665
C51 H9 3.5434 no 1_665
C51 H12 3.2087 no 1_565
C51 H22B 3.3029 no 1_565
C51 H44 3.4446 no 1_565
C52 H9 3.2958 no 1_665
C52 H11 3.0710 no 1_565
C52 H12 3.4981 no 1_565
C52 H22B 3.5657 no 1_565
C53 H15 3.5973 no 1_554
C54 H16 3.4457 no 1_554
C54 H31B 2.9908 no 1_454
C55 H2 3.3158 no 1_554
C55 H23B 3.3788 no 1_564
C55 H31B 3.1535 no 1_454
C56 H2 3.5991 no 1_554
C56 H23B 3.4473 no 1_564
C56 H23C 3.3176 no 1_564
C56 H70B 3.5348 no 1_665
C57 H69A 3.1879 no 1_655
C57 H70B 3.5784 no 1_665
C57 H70C 3.1613 no 1_665
C58 H15 3.5907 no 1_554
C58 H69A 3.4328 no 1_655
C58 H70C 3.4895 no 1_665
C59 H11 3.3882 no 1_565
C60 H11 2.7170 no 1_565
C62 H11 3.1300 no 1_565
C62 H31B 3.5285 no 1_454
C62 H31C 3.2640 no 1_454
C62 H70A 3.4363 no 1_565
C62 H70C 3.3671 no 1_565
C63 H31C 3.5480 no 1_454
C63 H43 3.5019 no 1_565
C63 H70A 3.4269 no 1_565
C64 H4 3.5336 no .
C64 H5 2.7614 no .
C64 H16 3.0831 no 1_554
C65 H4 3.3187 no .
C65 H5 2.9288 no .
C65 H43 3.4209 no 1_455
C67 H16 3.5608 no 1_554
C67 H49 3.5295 no 1_445
C69 H14 3.3884 no 1_454
C69 H25 3.3293 no 1_454
C69 H57 3.4010 no 1_455
C70 H16 3.1541 no 1_554
C70 H22A 3.5697 no 1_454
C70 H31C 3.4046 no 1_444
C70 H48 3.5877 no 1_445
C70 H62B 3.1555 no 1_545
C71 H15 3.1995 no 1_454
C71 H23B 3.4549 no 1_454
C71 H31A 3.5462 no 1_344
C71 H48 3.3456 no 1_445
C71 H63A 3.2325 no 1_445
H2 O28 3.2808 no 1_455
H2 C23 3.5949 no 1_565
H2 C29 3.2514 no 1_455
H2 C55 3.3158 no 1_556
H2 C56 3.5991 no 1_556
H2 H23A 3.4446 no 1_565
H2 H23C 2.9964 no 1_565
H2 H29A 2.5226 no 1_455
H2 H55 2.6146 no 1_556
H2 H56 3.1844 no 1_556
H3 O28 2.9711 no 1_455
H3 C9 3.5720 no 1_565
H3 C10 3.3586 no 1_565
H3 C23 3.2196 no 1_565
H3 C29 3.0358 no 1_455
H3 H10 3.3513 no 1_565
H3 H23A 2.4784 no 1_565
H3 H23C 3.1314 no 1_565
H3 H29A 2.8641 no 1_455
H3 H29B 2.8508 no 1_455
H3 H44 3.4624 no 1_455
H4 C10 2.9688 no 1_565
H4 C11 3.3731 no 1_565
H4 C43 3.2799 no 1_455
H4 C64 3.5336 no .
H4 C65 3.3187 no .
H4 H10 2.4402 no 1_565
H4 H11 3.1890 no 1_565
H4 H43 2.9061 no 1_455
H4 H46 3.3731 no .
H4 H65 2.6343 no .
H5 O64 2.7434 no .
H5 O66 2.6538 no .
H5 C46 3.2233 no .
H5 C49 3.4856 no 1_445
H5 C64 2.7614 no .
H5 C65 2.9288 no .
H5 H46 3.0579 no .
H5 H49 2.6328 no 1_445
H5 H63C 3.4160 no 1_545
H5 H65 2.9713 no .
H6 C45 3.3307 no .
H6 H45 3.0687 no .
H6 H49 3.2680 no 1_445
H6 H50 3.5903 no 1_445
H6 H62A 3.4439 no 1_545
H6 H63C 3.4853 no 1_545
H8 C30 3.2518 no 1_445
H8 C50 3.5227 no 1_445
H8 C51 3.3518 no 1_445
H8 H30A 3.4063 no 1_445
H8 H30B 2.3637 no 1_445
H8 H50 3.5504 no 1_445
H8 H51 3.2757 no 1_445
H9 C30 3.5462 no 1_445
H9 C41 3.3528 no 1_445
H9 C44 3.5621 no 1_445
H9 C45 3.1614 no 1_445
H9 C46 3.0342 no 1_445
H9 C47 3.5596 no 1_445
H9 C51 3.5434 no 1_445
H9 C52 3.2958 no 1_445
H9 H30A 3.0624 no 1_445
H9 H30B 3.1135 no 1_445
H9 H45 3.4922 no 1_445
H9 H46 3.2919 no 1_445
H9 H52 3.4628 no 1_445
H10 O60 3.0072 no 1_545
H10 C4 3.2922 no 1_545
H10 C41 3.5688 no 1_445
H10 C42 3.1458 no 1_445
H10 C43 3.2097 no 1_445
H10 H3 3.3513 no 1_545
H10 H4 2.4402 no 1_545
H10 H42 3.3489 no 1_445
H10 H43 3.4457 no 1_445
H10 H58 3.1030 no 1_445
H10 H65 3.2109 no 1_545
H11 O60 2.8936 no 1_545
H11 O61 2.8335 no 1_545
H11 C52 3.0710 no 1_545
H11 C59 3.3882 no 1_545
H11 C60 2.7170 no 1_545
H11 C62 3.1300 no 1_545
H11 H4 3.1890 no 1_545
H11 H52 2.5300 no 1_545
H11 H62A 2.5635 no 1_545
H12 C51 3.2087 no 1_545
H12 C52 3.4981 no 1_545
H12 H51 2.7613 no 1_545
H12 H52 3.2902 no 1_545
H12 H62A 3.5419 no 1_545
H12 H63B 3.5338 no 1_545
H14 O68 3.3156 no 1_656
H14 C69 3.3884 no 1_656
H14 H69A 2.7748 no 1_656
H14 H71A 3.2984 no 1_656
H14 H71B 3.1772 no 1_656
H15 C42 3.5180 no 1_556
H15 C53 3.5973 no 1_556
H15 C58 3.5907 no 1_556
H15 C71 3.1995 no 1_656
H15 H42 2.7816 no 1_556
H15 H63A 3.3048 no 1_546
H15 H69A 2.7719 no 1_656
H15 H71A 3.3215 no 1_656
H15 H71B 2.3115 no 1_656
H16 O64 2.3709 no 1_556
H16 O68 3.0456 no 1_556
H16 C54 3.4457 no 1_556
H16 C64 3.0831 no 1_556
H16 C67 3.5608 no 1_556
H16 C70 3.1541 no 1_556
H16 H54 3.3258 no 1_556
H16 H63C 3.5283 no 1_546
H16 H69B 3.5452 no 1_556
H16 H70A 2.3401 no 1_556
H16 H70B 3.3792 no 1_556
H17 O20 2.4341 no 1_455
H17 O68 2.7995 no 1_556
H17 C20 3.2033 no 1_455
H17 C22 3.5143 no 1_455
H17 H22A 2.7491 no 1_455
H17 H25 2.7108 no 1_455
H17 H29A 3.2530 no 1_455
H17 H69B 3.4315 no 1_556
H17 H70A 3.4700 no 1_556
H17 H70B 3.4372 no 1_556
H18 O20 2.6314 no 1_455
H18 H29A 2.6805 no 1_455
H18 H50 3.1360 no 1_445
H18 H51 3.1618 no 1_445
H22A O68 3.3858 no 1_656
H22A C17 3.4200 no 1_655
H22A C30 3.3147 no 1_545
H22A C70 3.5697 no 1_656
H22A H17 2.7491 no 1_655
H22A H30A 3.5457 no 1_545
H22A H30B 3.4708 no 1_545
H22A H30C 2.5125 no 1_545
H22A H70B 2.7177 no 1_656
H22A H71A 3.3874 no 1_656
H22B C51 3.3029 no 1_545
H22B C52 3.5657 no 1_545
H22B H30A 3.4694 no 1_545
H22B H30C 3.1585 no 1_545
H22B H51 2.5474 no 1_545
H22B H52 3.0852 no 1_545
H23A O28 3.2847 no 1_445
H23A C2 3.5741 no 1_545
H23A C3 3.0552 no 1_545
H23A H2 3.4446 no 1_545
H23A H3 2.4784 no 1_545
H23B O28 3.4336 no 1_445
H23B C55 3.3788 no 1_546
H23B C56 3.4473 no 1_546
H23B C71 3.4549 no 1_656
H23B H31A 2.9596 no 1_445
H23B H55 3.0008 no 1_546
H23B H56 3.1263 no 1_546
H23B H70B 3.2470 no 1_656
H23B H71A 2.4916 no 1_656
H23C O24 2.8828 no 1_545
H23C C2 3.2334 no 1_545
H23C C3 3.3006 no 1_545
H23C C56 3.3176 no 1_546
H23C H2 2.9964 no 1_545
H23C H3 3.1314 no 1_545
H23C H30A 3.3606 no 1_545
H23C H30C 2.9951 no 1_545
H23C H55 3.1976 no 1_546
H23C H56 2.6141 no 1_546
H25 O68 3.3420 no 1_656
H25 C17 3.3718 no 1_655
H25 C69 3.3293 no 1_656
H25 H17 2.7108 no 1_655
H25 H69A 3.5414 no 1_656
H25 H69B 2.7261 no 1_656
H29A C2 2.9540 no 1_655
H29A C3 3.1452 no 1_655
H29A C17 3.4432 no 1_655
H29A C18 3.1453 no 1_655
H29A H2 2.5226 no 1_655
H29A H3 2.8641 no 1_655
H29A H17 3.2530 no 1_655
H29A H18 2.6805 no 1_655
H29A H44 3.3204 no .
H29A H50 3.5669 no 1_545
H29A H55 3.1479 no 1_656
H29B C3 3.4346 no 1_655
H29B C44 2.9890 no .
H29B C45 2.9575 no .
H29B H3 2.8508 no 1_655
H29B H44 2.5757 no .
H29B H45 2.5311 no .
H30A C45 3.5058 no .
H30A H8 3.4063 no 1_665
H30A H9 3.0624 no 1_665
H30A H22A 3.5457 no 1_565
H30A H22B 3.4694 no 1_565
H30A H23C 3.3606 no 1_565
H30A H45 2.9591 no .
H30B C8 2.9216 no 1_665
H30B C9 3.3196 no 1_665
H30B C18 3.4659 no 1_665
H30B H8 2.3637 no 1_665
H30B H9 3.1135 no 1_665
H30B H22A 3.4708 no 1_565
H30C C22 3.1544 no 1_565
H30C C23 3.5017 no 1_565
H30C H22A 2.5125 no 1_565
H30C H22B 3.1585 no 1_565
H30C H23C 2.9951 no 1_565
H30C H56 3.2967 no 1_556
H30C H70B 2.9013 no 1_666
H31A C15 3.4417 no 1_665
H31A C71 3.5462 no 1_766
H31A H23B 2.9596 no 1_665
H31A H55 3.5747 no 1_656
H31A H63A 3.5586 no 1_656
H31A H71A 2.8990 no 1_766
H31A H71B 3.5285 no 1_766
H31B O61 3.3813 no 1_656
H31B C54 2.9908 no 1_656
H31B C55 3.1535 no 1_656
H31B C62 3.5285 no 1_656
H31B H54 2.5569 no 1_656
H31B H55 2.8576 no 1_656
H31B H62B 2.9797 no 1_656
H31B H63A 3.2905 no 1_656
H31B H71A 3.4382 no 1_766
H31C C62 3.2640 no 1_656
H31C C63 3.5480 no 1_656
H31C C70 3.4046 no 1_666
H31C H57 3.5409 no 1_556
H31C H62B 2.4570 no 1_656
H31C H63A 3.0473 no 1_656
H31C H70A 2.9867 no 1_666
H31C H70B 3.1253 no 1_666
H31C H70C 3.5736 no 1_666
H42 C15 3.5889 no 1_554
H42 H10 3.3489 no 1_665
H42 H15 2.7816 no 1_554
H42 H65 3.0511 no 1_655
H42 H69A 3.1021 no 1_655
H42 H71B 3.3888 no 1_655
H43 O66 3.1956 no 1_655
H43 C4 3.2995 no 1_655
H43 C49 3.2191 no 1_545
H43 C50 3.3445 no 1_545
H43 C63 3.5019 no 1_545
H43 C65 3.4209 no 1_655
H43 H4 2.9061 no 1_655
H43 H10 3.4457 no 1_665
H43 H49 2.9127 no 1_545
H43 H50 3.1779 no 1_545
H43 H63A 3.3757 no 1_545
H43 H63B 2.9898 no 1_545
H43 H63C 3.5961 no 1_545
H43 H65 2.7692 no 1_655
H43 H71B 3.3353 no 1_655
H44 C3 3.5734 no 1_655
H44 C29 3.3695 no .
H44 C50 2.9476 no 1_545
H44 C51 3.4446 no 1_545
H44 H3 3.4624 no 1_655
H44 H29A 3.3204 no .
H44 H29B 2.5757 no .
H44 H50 2.5145 no 1_545
H44 H51 3.4011 no 1_545
H44 H63B 3.2370 no 1_545
H45 O24 2.8286 no .
H45 C1 3.3238 no .
H45 C5 3.4082 no .
H45 C6 3.0046 no .
H45 C19 3.4022 no .
H45 C24 2.9725 no .
H45 C29 3.4314 no .
H45 H6 3.0687 no .
H45 H9 3.4922 no 1_665
H45 H29B 2.5311 no .
H45 H30A 2.9591 no .
H46 C4 3.2352 no .
H46 C5 3.0504 no .
H46 H4 3.3731 no .
H46 H5 3.0579 no .
H46 H9 3.2919 no 1_665
H48 C70 3.5877 no 1_665
H48 C71 3.3456 no 1_665
H48 H70C 2.7425 no 1_665
H48 H71C 2.4213 no 1_665
H49 O66 2.6592 no 1_665
H49 C4 3.4465 no 1_665
H49 C5 2.7885 no 1_665
H49 C6 3.1671 no 1_665
H49 C67 3.5295 no 1_665
H49 H5 2.6328 no 1_665
H49 H6 3.2680 no 1_665
H49 H43 2.9127 no 1_565
H49 H70C 3.2966 no 1_665
H49 H71C 3.0202 no 1_665
H50 C1 3.1023 no 1_665
H50 C2 3.1419 no 1_665
H50 C3 3.1301 no 1_665
H50 C4 3.1188 no 1_665
H50 C5 3.0983 no 1_665
H50 C6 3.0815 no 1_665
H50 C44 3.3125 no 1_565
H50 H6 3.5903 no 1_665
H50 H8 3.5504 no 1_665
H50 H18 3.1360 no 1_665
H50 H29A 3.5669 no 1_565
H50 H43 3.1779 no 1_565
H50 H44 2.5145 no 1_565
H51 O20 2.4820 no 1_565
H51 O21 3.5414 no 1_565
H51 C12 3.5439 no 1_565
H51 C20 3.0481 no 1_565
H51 C22 3.3488 no 1_565
H51 H8 3.2757 no 1_665
H51 H12 2.7613 no 1_565
H51 H18 3.1618 no 1_665
H51 H22B 2.5474 no 1_565
H51 H44 3.4011 no 1_565
H52 C11 3.2328 no 1_565
H52 H9 3.4628 no 1_665
H52 H11 2.5300 no 1_565
H52 H12 3.2902 no 1_565
H52 H22B 3.0852 no 1_565
H54 C16 3.4460 no 1_554
H54 C31 3.5090 no 1_454
H54 H16 3.3258 no 1_554
H54 H31B 2.5569 no 1_454
H55 O28 2.7468 no 1_454
H55 C2 3.5370 no 1_554
H55 C23 3.4722 no 1_564
H55 C29 3.4342 no 1_454
H55 C31 3.4840 no 1_454
H55 H2 2.6146 no 1_554
H55 H23B 3.0008 no 1_564
H55 H23C 3.1976 no 1_564
H55 H29A 3.1479 no 1_454
H55 H31A 3.5747 no 1_454
H55 H31B 2.8576 no 1_454
H56 O24 2.3552 no 1_554
H56 O26 3.0626 no 1_554
H56 C23 3.3060 no 1_564
H56 C24 3.0891 no 1_554
H56 H2 3.1844 no 1_554
H56 H23B 3.1263 no 1_564
H56 H23C 2.6141 no 1_564
H56 H30C 3.2967 no 1_554
H56 H70B 3.4160 no 1_665
H57 O26 2.8436 no 1_554
H57 O60 2.7503 no 1_655
H57 C69 3.4010 no 1_655
H57 H31C 3.5409 no 1_554
H57 H62B 2.9652 no 1_655
H57 H69A 2.9146 no 1_655
H57 H69B 2.9996 no 1_655
H57 H70B 3.5134 no 1_665
H57 H70C 3.1391 no 1_665
H58 O60 2.6388 no 1_655
H58 H10 3.1030 no 1_665
H58 H62A 3.5986 no 1_655
H58 H65 3.4896 no 1_655
H58 H69A 3.3672 no 1_655
H62A C10 3.5480 no 1_565
H62A C11 2.9044 no 1_565
H62A C12 3.4686 no 1_565
H62A H6 3.4439 no 1_565
H62A H11 2.5635 no 1_565
H62A H12 3.5419 no 1_565
H62A H58 3.5986 no 1_455
H62A H70C 3.2306 no 1_565
H62B C31 3.1488 no 1_454
H62B C70 3.1555 no 1_565
H62B H31B 2.9797 no 1_454
H62B H31C 2.4570 no 1_454
H62B H57 2.9652 no 1_455
H62B H70A 2.8221 no 1_565
H62B H70B 3.4758 no 1_565
H62B H70C 2.7162 no 1_565
H63A C31 3.4833 no 1_454
H63A C43 3.5550 no 1_565
H63A C71 3.2325 no 1_665
H63A H15 3.3048 no 1_564
H63A H31A 3.5586 no 1_454
H63A H31B 3.2905 no 1_454
H63A H31C 3.0473 no 1_454
H63A H43 3.3757 no 1_565
H63A H70A 3.5248 no 1_565
H63A H71B 2.8074 no 1_665
H63A H71C 2.8408 no 1_665
H63B C43 3.0430 no 1_565
H63B C44 3.1877 no 1_565
H63B H12 3.5338 no 1_565
H63B H43 2.9898 no 1_565
H63B H44 3.2370 no 1_565
H63C O64 2.7892 no 1_565
H63C C42 3.4483 no 1_565
H63C C43 3.3484 no 1_565
H63C H5 3.4160 no 1_565
H63C H6 3.4853 no 1_565
H63C H16 3.5283 no 1_564
H63C H43 3.5961 no 1_565
H63C H70A 2.8668 no 1_565
H63C H70C 3.5121 no 1_565
H65 C4 3.3372 no .
H65 C5 3.5015 no .
H65 C42 3.4907 no 1_455
H65 C43 3.3433 no 1_455
H65 H4 2.6343 no .
H65 H5 2.9713 no .
H65 H10 3.2109 no 1_565
H65 H42 3.0511 no 1_455
H65 H43 2.7692 no 1_455
H65 H58 3.4896 no 1_455
H69A C14 3.3764 no 1_454
H69A C15 3.3781 no 1_454
H69A C57 3.1879 no 1_455
H69A C58 3.4328 no 1_455
H69A H14 2.7748 no 1_454
H69A H15 2.7719 no 1_454
H69A H25 3.5414 no 1_454
H69A H42 3.1021 no 1_455
H69A H57 2.9146 no 1_455
H69A H58 3.3672 no 1_455
H69B O26 3.2923 no 1_454
H69B C25 3.4307 no 1_454
H69B H16 3.5452 no 1_554
H69B H17 3.4315 no 1_554
H69B H25 2.7261 no 1_454
H69B H57 2.9996 no 1_455
H70A C16 3.0574 no 1_554
H70A C62 3.4363 no 1_545
H70A C63 3.4269 no 1_545
H70A H16 2.3401 no 1_554
H70A H17 3.4700 no 1_554
H70A H31C 2.9867 no 1_444
H70A H62B 2.8221 no 1_545
H70A H63A 3.5248 no 1_545
H70A H63C 2.8668 no 1_545
H70B C22 3.5424 no 1_454
H70B C56 3.5348 no 1_445
H70B C57 3.5784 no 1_445
H70B H16 3.3792 no 1_554
H70B H17 3.4372 no 1_554
H70B H22A 2.7177 no 1_454
H70B H23B 3.2470 no 1_454
H70B H30C 2.9013 no 1_444
H70B H31C 3.1253 no 1_444
H70B H56 3.4160 no 1_445
H70B H57 3.5134 no 1_445
H70B H62B 3.4758 no 1_545
H70C C48 3.5295 no 1_445
H70C C57 3.1613 no 1_445
H70C C58 3.4895 no 1_445
H70C C62 3.3671 no 1_545
H70C H31C 3.5736 no 1_444
H70C H48 2.7425 no 1_445
H70C H49 3.2966 no 1_445
H70C H57 3.1391 no 1_445
H70C H62A 3.2306 no 1_545
H70C H62B 2.7162 no 1_545
H70C H63C 3.5121 no 1_545
H71A C23 3.3827 no 1_454
H71A C31 3.5951 no 1_344
H71A H14 3.2984 no 1_454
H71A H15 3.3215 no 1_454
H71A H22A 3.3874 no 1_454
H71A H23B 2.4916 no 1_454
H71A H31A 2.8990 no 1_344
H71A H31B 3.4382 no 1_344
H71B C14 3.4726 no 1_454
H71B C15 3.0425 no 1_454
H71B H14 3.1772 no 1_454
H71B H15 2.3115 no 1_454
H71B H31A 3.5285 no 1_344
H71B H42 3.3888 no 1_455
H71B H43 3.3353 no 1_455
H71B H63A 2.8074 no 1_445
H71C C48 2.9398 no 1_445
H71C C49 3.2616 no 1_445
H71C H48 2.4213 no 1_445
H71C H49 3.0202 no 1_445
H71C H63A 2.8408 no 1_445

loop_
_geom_torsion_atom_site_label_1
_geom_torsion_atom_site_label_2
_geom_torsion_atom_site_label_3
_geom_torsion_atom_site_label_4
_geom_torsion
_geom_torsion_publ_flag
C1 P1 C7 C8 -84.3(4) no
C1 P1 C7 C12 87.8(4) no
C7 P1 C1 C2 140.2(3) no
C7 P1 C1 C6 -40.7(4) no
C1 P1 C13 C14 -139.8(3) no
C1 P1 C13 C18 40.8(4) no
C13 P1 C1 C2 24.5(4) no
C13 P1 C1 C6 -156.5(3) no
C1 P1 C19 C20 -144.9(3) no
C1 P1 C19 C24 45.8(4) no
C19 P1 C1 C2 -99.8(4) no
C19 P1 C1 C6 79.2(3) no
C7 P1 C13 C14 108.9(3) no
C7 P1 C13 C18 -70.5(4) no
C13 P1 C7 C8 31.0(4) no
C13 P1 C7 C12 -156.8(3) no
C7 P1 C19 C20 -30.0(4) no
C7 P1 C19 C24 160.7(3) no
C19 P1 C7 C8 154.3(3) no
C19 P1 C7 C12 -33.5(4) no
C13 P1 C19 C20 92.1(4) no
C13 P1 C19 C24 -77.1(4) no
C19 P1 C13 C14 -14.4(4) no
C19 P1 C13 C18 166.3(3) no
C41 P41 C47 C48 113.0(4) no
C41 P41 C47 C52 -64.1(5) no
C47 P41 C41 C42 -114.9(3) no
C47 P41 C41 C46 63.7(3) no
C41 P41 C53 C54 136.8(3) no
C41 P41 C53 C58 -48.7(4) no
C53 P41 C41 C42 -1.6(3) no
C53 P41 C41 C46 177.1(2) no
C41 P41 C59 C60 149.4(3) no
C41 P41 C59 C64 -42.5(3) no
C59 P41 C41 C42 123.9(3) no
C59 P41 C41 C46 -57.4(3) no
C47 P41 C53 C54 -111.1(3) no
C47 P41 C53 C58 63.4(4) no
C53 P41 C47 C48 -2.7(5) no
C53 P41 C47 C52 -179.8(4) no
C47 P41 C59 C60 33.2(4) no
C47 P41 C59 C64 -158.7(3) no
C59 P41 C47 C48 -127.1(4) no
C59 P41 C47 C52 55.8(5) no
C53 P41 C59 C60 -87.2(4) no
C53 P41 C59 C64 80.9(3) no
C59 P41 C53 C54 12.8(4) no
C59 P41 C53 C58 -172.7(3) no
C20 O21 C22 C23 -175.8(3) no
C22 O21 C20 O20 -8.6(6) no
C22 O21 C20 C19 172.9(3) no
C25 O26 C27 O28 -27.3(5) no
C25 O26 C27 C30 93.7(5) no
C25 O26 C27 C31 -142.8(4) no
C27 O26 C25 C24 -113.3(4) no
C27 O26 C25 C29 8.1(5) no
C27 O28 C29 C25 -31.2(5) no
C29 O28 C27 O26 36.6(5) no
C29 O28 C27 C30 -83.0(5) no
C29 O28 C27 C31 152.2(4) no
C60 O61 C62 C63 174.3(4) no
C62 O61 C60 O60 2.0(6) no
C62 O61 C60 C59 -179.6(4) no
C65 O66 C67 O68 7.7(6) no
C65 O66 C67 C70 124.7(4) no
C65 O66 C67 C71 -111.5(5) no
C67 O66 C65 C64 -105.4(4) no
C67 O66 C65 C69 13.5(6) no
C67 O68 C69 C65 36.0(5) no
C69 O68 C67 O66 -28.0(6) no
C69 O68 C67 C70 -145.1(4) no
C69 O68 C67 C71 89.1(4) no
P1 C1 C2 C3 -179.4(3) no
P1 C1 C6 C5 -179.5(3) no
C2 C1 C6 C5 -0.5(6) no
C6 C1 C2 C3 1.6(6) no
C1 C2 C3 C4 -1.6(7) no
C2 C3 C4 C5 0.4(7) no
C3 C4 C5 C6 0.7(7) no
C4 C5 C6 C1 -0.7(7) no
P1 C7 C8 C9 173.1(4) no
P1 C7 C12 C11 -172.9(3) no
C8 C7 C12 C11 -0.6(8) no
C12 C7 C8 C9 0.9(8) no
C7 C8 C9 C10 -1.9(9) no
C8 C9 C10 C11 2.5(10) no
C9 C10 C11 C12 -2.2(10) no
C10 C11 C12 C7 1.3(9) no
P1 C13 C14 C15 -179.4(3) no
P1 C13 C18 C17 178.8(3) no
C14 C13 C18 C17 -0.6(6) no
C18 C13 C14 C15 0.0(7) no
C13 C14 C15 C16 -0.0(7) no
C14 C15 C16 C17 0.6(7) no
C15 C16 C17 C18 -1.1(7) no
C16 C17 C18 C13 1.1(7) no
P1 C19 C20 O20 156.8(3) no
P1 C19 C20 O21 -24.8(5) no
P1 C19 C24 O24 -10.7(6) no
P1 C19 C24 C25 164.6(3) no
C20 C19 C24 O24 -179.8(4) no
C20 C19 C24 C25 -4.5(7) no
C24 C19 C20 O20 -34.7(7) no
C24 C19 C20 O21 143.8(4) no
O24 C24 C25 O26 23.3(6) no
O24 C24 C25 C29 -93.1(5) no
C19 C24 C25 O26 -152.1(4) no
C19 C24 C25 C29 91.5(5) no
O26 C25 C29 O28 13.9(5) no
C24 C25 C29 O28 134.3(4) no
P41 C41 C42 C43 177.2(2) no
P41 C41 C46 C45 -177.8(2) no
C42 C41 C46 C45 0.9(6) no
C46 C41 C42 C43 -1.4(6) no
C41 C42 C43 C44 0.6(6) no
C42 C43 C44 C45 0.8(6) no
C43 C44 C45 C46 -1.2(6) no
C44 C45 C46 C41 0.4(6) no
P41 C47 C48 C49 -176.9(4) no
P41 C47 C52 C51 175.6(4) no
C48 C47 C52 C51 -1.5(8) no
C52 C47 C48 C49 0.3(8) no
C47 C48 C49 C50 1.8(9) no
C48 C49 C50 C51 -2.6(9) no
C49 C50 C51 C52 1.4(9) no
C50 C51 C52 C47 0.7(9) no
P41 C53 C54 C55 174.7(3) no
P41 C53 C58 C57 -175.6(3) no
C54 C53 C58 C57 -1.2(7) no
C58 C53 C54 C55 0.1(6) no
C53 C54 C55 C56 0.4(7) no
C54 C55 C56 C57 0.2(7) no
C55 C56 C57 C58 -1.3(7) no
C56 C57 C58 C53 1.8(7) no
P41 C59 C60 O60 -178.6(3) no
P41 C59 C60 O61 3.0(5) no
P41 C59 C64 O64 -1.0(6) no
P41 C59 C64 C65 -179.4(3) no
C60 C59 C64 O64 167.3(4) no
C60 C59 C64 C65 -11.1(6) no
C64 C59 C60 O60 14.2(7) no
C64 C59 C60 O61 -164.1(4) no
O64 C64 C65 O66 18.4(6) no
O64 C64 C65 C69 -95.5(5) no
C59 C64 C65 O66 -163.2(4) no
C59 C64 C65 C69 82.9(5) no
O66 C65 C69 O68 -30.0(5) no
C64 C65 C69 O68 88.6(4) no
